data_4002985
loop_
_publ_author_name
'He, Allan'
'Bux, Sabah K.'
'Hu, Yufei'
'Uhl, David'
'Li, Li'
'Donadio, Davide'
'Kauzlarich, Susan M.'

_publ_section_title
;
 Structural Complexity and High Thermoelectric Performance of the Zintl
 Phase: Yb21Mn4Sb18
;
_journal_issue 19
_journal_name_full 'Chemistry of Materials'
_journal_page_first 8076
_journal_paper_doi 10.1021/acs.chemmater.9b02671
_journal_volume 31
_journal_year 2019
_chemical_formula_sum 'Mn4 Sb18 Yb21'
_chemical_formula_weight 6045.10
_space_group_crystal_system monoclinic
_space_group_IT_number 15
_space_group_name_Hall '-C 2yc'
_space_group_name_H-M_alt 'C 1 2/c 1'
_symmetry_space_group_name_Hall '-C 2yc'
_symmetry_space_group_name_H-M 'C 1 2/c 1'
_audit_creation_method SHELXL-2016/6
_cell_angle_alpha 90
_cell_angle_beta 92.61(3)
_cell_angle_gamma 90
_cell_formula_units_Z 4
_cell_length_a 16.930(3)
_cell_length_b 17.029(3)
_cell_length_c 16.693(3)
_cell_measurement_reflns_used 9808
_cell_measurement_temperature 100(2)
_cell_measurement_theta_max 30.567
_cell_measurement_theta_min 2.123
_cell_volume 4807.6(15)
_computing_structure_refinement 'SHELXL-2016/6 (Sheldrick, 2016)'
_diffrn_ambient_temperature 100(2)
_diffrn_detector_area_resol_mean 10.42
_diffrn_measured_fraction_theta_full 0.999
_diffrn_measured_fraction_theta_max 0.998
_diffrn_measurement_device_type 'Bruker Kappa Duo'
_diffrn_measurement_method '\w and \f'
_diffrn_radiation_type MoK\a
_diffrn_radiation_wavelength 0.71073
_diffrn_reflns_av_R_equivalents 0.0388
_diffrn_reflns_av_unetI/netI 0.0212
_diffrn_reflns_Laue_measured_fraction_full 0.999
_diffrn_reflns_Laue_measured_fraction_max 0.998
_diffrn_reflns_limit_h_max 24
_diffrn_reflns_limit_h_min -24
_diffrn_reflns_limit_k_max 24
_diffrn_reflns_limit_k_min -24
_diffrn_reflns_limit_l_max 23
_diffrn_reflns_limit_l_min -23
_diffrn_reflns_number 51508
_diffrn_reflns_point_group_measured_fraction_full 0.999
_diffrn_reflns_point_group_measured_fraction_max 0.998
_diffrn_reflns_theta_full 25.242
_diffrn_reflns_theta_max 30.567
_diffrn_reflns_theta_min 2.123
_diffrn_source microsource
_exptl_absorpt_coefficient_mu 51.279
_exptl_absorpt_correction_T_max 0.29065
_exptl_absorpt_correction_T_min 0.07925
_exptl_absorpt_correction_type multi-scan
_exptl_absorpt_process_details SADABS-2016/2
_exptl_crystal_colour black
_exptl_crystal_density_diffrn 8.352
_exptl_crystal_description plate
_exptl_crystal_F_000 9952
_exptl_crystal_size_max 0.118
_exptl_crystal_size_mid 0.089
_exptl_crystal_size_min 0.079
_refine_diff_density_max 1.942
_refine_diff_density_min -1.518
_refine_diff_density_rms 0.364
_refine_ls_extinction_coef 0.0000471(10)
_refine_ls_extinction_expression Fc^*^=kFc[1+0.001xFc^2^\l^3^/sin(2\q)]^-1/4^
_refine_ls_extinction_method 'SHELXL-2016/6 (Sheldrick 2016)'
_refine_ls_goodness_of_fit_ref 1.142
_refine_ls_hydrogen_treatment undef
_refine_ls_matrix_type full
_refine_ls_number_parameters 210
_refine_ls_number_reflns 7370
_refine_ls_number_restraints 1
_refine_ls_restrained_S_all 1.142
_refine_ls_R_factor_all 0.0284
_refine_ls_R_factor_gt 0.0224
_refine_ls_shift/su_max 0.002
_refine_ls_shift/su_mean 0.000
_refine_ls_structure_factor_coef Fsqd
_refine_ls_weighting_details 'w=1/[\s^2^(Fo^2^)+(0.0110P)^2^+62.5775P] where P=(Fo^2^+2Fc^2^)/3'
_refine_ls_weighting_scheme calc
_refine_ls_wR_factor_gt 0.0394
_refine_ls_wR_factor_ref 0.0411
_reflns_Friedel_coverage 0.000
_reflns_number_gt 6564
_reflns_number_total 7370
_reflns_threshold_expression 'I > 2\s(I)'
_cod_data_source_file cm9b02671_si_002.cif
_cod_data_source_block sad
_cod_original_cell_volume 4807.7(17)
_cod_database_code 4002985
_shelx_shelxl_version_number 2016/6
_shelx_space_group_comment
;
The symmetry employed for this shelxl refinement is uniquely defined
by the following loop, which should always be used as a source of
symmetry information in preference to the above space-group names.
They are only intended as comments.
;
_shelx_estimated_absorpt_t_min 0.065
_shelx_estimated_absorpt_t_max 0.107

loop_
_space_group_symop_operation_xyz
'x, y, z'
'-x, y, -z+1/2'
'x+1/2, y+1/2, z'
'-x+1/2, y+1/2, -z+1/2'
'-x, -y, -z'
'x, -y, z-1/2'
'-x+1/2, -y+1/2, -z'
'x+1/2, -y+1/2, z-1/2'

loop_
_atom_site_label
_atom_site_type_symbol
_atom_site_fract_x
_atom_site_fract_y
_atom_site_fract_z
_atom_site_U_iso_or_equiv
_atom_site_adp_type
_atom_site_occupancy
_atom_site_site_symmetry_order
_atom_site_calc_flag
_atom_site_refinement_flags_posn
_atom_site_refinement_flags_adp
_atom_site_refinement_flags_occupancy
_atom_site_disorder_assembly
_atom_site_disorder_group
Sb1 Sb -0.00627(2) -0.44113(2) 0.60403(2) 0.00964(7) Uani 1 1 d . . . . .
Sb2 Sb 0.12711(2) -0.25639(2) 0.75836(2) 0.00978(7) Uani 1 1 d . . . . .
Sb4 Sb 0.14444(2) 0.07552(2) 0.75324(2) 0.01033(8) Uani 1 1 d . . . . .
Sb5 Sb -0.00844(2) 0.26294(2) 0.62365(2) 0.00974(7) Uani 1 1 d . . . . .
Sb6 Sb 0.32487(2) -0.24938(2) 0.96365(2) 0.00924(7) Uani 1 1 d . . . . .
Sb7 Sb 0.21202(2) -0.25043(2) 0.57517(2) 0.00927(7) Uani 1 1 d . . . . .
Sb8 Sb 0.24110(2) -0.00130(2) 0.49991(2) 0.00900(7) Uani 1 1 d . . . . .
Mn1 Mn 0.000000 -0.36052(8) 0.750000 0.0106(2) Uani 1 2 d S T P B .
Mn2 Mn 0.000000 -0.16025(9) 0.750000 0.0124(3) Uani 0.923(3) 2 d S T P B .
Mn4 Mn 0.000000 0.16132(8) 0.750000 0.0110(2) Uani 1 2 d S T P B .
Yb1 Yb 0.33127(2) -0.24397(2) 0.75786(2) 0.01129(5) Uani 1 1 d . . . . .
Yb2 Yb 0.40160(2) -0.08637(2) 0.93465(2) 0.00983(5) Uani 1 1 d . . . . .
Yb3 Yb 0.00463(2) -0.25826(2) 0.57742(2) 0.01160(5) Uani 1 1 d . . . . .
Yb4 Yb 0.31876(2) 0.08877(2) 0.84455(2) 0.00985(5) Uani 1 1 d . . . . .
Yb5 Yb 0.30672(2) 0.11622(2) 0.62343(2) 0.01245(6) Uani 1 1 d . . . . .
Yb6 Yb 0.16959(2) -0.08981(2) 0.65824(2) 0.01076(5) Uani 1 1 d . . . . .
Yb7 Yb 0.18707(2) 0.12681(2) 0.38076(2) 0.01095(5) Uani 1 1 d . . . . .
Yb8 Yb 0.36440(2) -0.11728(2) 0.56608(2) 0.01175(5) Uani 1 1 d . . . . .
Yb9 Yb 0.13017(2) -0.13264(2) 0.43751(2) 0.01138(5) Uani 1 1 d . . . . .
Yb10 Yb 0.08687(2) 0.09116(2) 0.57150(2) 0.01009(5) Uani 1 1 d . . . . .
Yb11 Yb 0.500000 -0.07414(3) 0.750000 0.01096(12) Uani 0.9162(18) 2 d S T P A 1
Sb9 Sb 0.67745(4) -0.06628(4) 0.74677(4) 0.00969(11) Uani 0.9416(18) 1 d . . P A 1
Mn3 Mn 0.000000 -0.00048(9) 0.750000 0.0112(3) Uani 0.923(3) 2 d S T P B 1
Sb3 Sb -0.00541(4) -0.07468(4) 0.60163(5) 0.01029(13) Uani 0.923(3) 1 d . . P B 1
Yb12 Yb 0.500000 -0.0298(11) 0.750000 0.01096(12) Uani 0.0254(12) 2 d S T P A 2
Sb10 Sb 0.6552(7) -0.0642(7) 0.7509(7) 0.00969(11) Uani 0.0584(18) 1 d . . P A 2
Mn5 Mn 0.000000 -0.0662(10) 0.750000 0.0112(3) Uani 0.077(3) 2 d S T P B 2
Sb11 Sb 0.0007(7) -0.0711(6) 0.5819(6) 0.01029(13) Uani 0.077(3) 1 d . . P B 2

loop_
_atom_site_aniso_label
_atom_site_aniso_U_11
_atom_site_aniso_U_22
_atom_site_aniso_U_33
_atom_site_aniso_U_23
_atom_site_aniso_U_13
_atom_site_aniso_U_12
Sb1 0.00999(18) 0.00928(17) 0.00957(18) -0.00050(14) -0.00030(14) 0.00090(14)
Sb2 0.00991(18) 0.00995(17) 0.00948(17) -0.00032(14) 0.00034(13) -0.00044(14)
Sb4 0.01022(18) 0.01099(17) 0.00973(18) -0.00069(14) 0.00006(14) 0.00003(14)
Sb5 0.00947(18) 0.01013(17) 0.00960(17) 0.00066(13) 0.00023(13) -0.00016(14)
Sb6 0.01003(18) 0.00793(16) 0.00984(17) 0.00011(13) 0.00117(13) -0.00001(14)
Sb7 0.01060(18) 0.00806(16) 0.00921(17) 0.00016(13) 0.00101(13) 0.00022(14)
Sb8 0.01001(18) 0.00791(16) 0.00907(17) -0.00002(13) 0.00027(14) -0.00008(13)
Mn1 0.0111(6) 0.0119(6) 0.0088(6) 0.000 0.0009(5) 0.000
Mn2 0.0112(7) 0.0130(7) 0.0130(7) 0.000 0.0008(5) 0.000
Mn4 0.0101(6) 0.0131(6) 0.0099(6) 0.000 0.0012(5) 0.000
Yb1 0.01268(12) 0.00951(11) 0.01174(12) -0.00001(9) 0.00128(9) 0.00026(9)
Yb2 0.01052(12) 0.00894(11) 0.00998(12) 0.00061(9) -0.00005(9) -0.00038(9)
Yb3 0.01231(12) 0.01041(11) 0.01212(12) 0.00161(9) 0.00104(9) -0.00005(9)
Yb4 0.01073(12) 0.00889(11) 0.00993(12) -0.00026(9) 0.00049(9) 0.00052(9)
Yb5 0.01166(12) 0.01406(12) 0.01164(13) -0.00371(9) 0.00052(9) -0.00072(10)
Yb6 0.01148(12) 0.00989(11) 0.01085(12) -0.00024(9) -0.00012(9) 0.00065(9)
Yb7 0.01112(12) 0.01166(12) 0.01011(12) 0.00199(9) 0.00099(9) 0.00139(9)
Yb8 0.01248(12) 0.01162(12) 0.01106(12) 0.00051(9) -0.00062(9) 0.00267(9)
Yb9 0.01129(12) 0.01248(12) 0.01032(12) -0.00017(9) 0.00014(9) -0.00259(9)
Yb10 0.01033(12) 0.00963(11) 0.01028(12) 0.00049(9) 0.00026(9) -0.00027(9)
Yb11 0.00945(19) 0.0132(3) 0.0103(2) 0.000 0.00083(14) 0.000
Sb9 0.0095(3) 0.00911(17) 0.0104(2) 0.00103(14) -0.0002(2) -0.0003(2)
Mn3 0.0102(7) 0.0154(7) 0.0080(7) 0.000 0.0014(5) 0.000
Sb3 0.0110(2) 0.01017(19) 0.0096(3) -0.0009(2) -0.0002(2) -0.00067(16)
Yb12 0.00945(19) 0.0132(3) 0.0103(2) 0.000 0.00083(14) 0.000
Sb10 0.0095(3) 0.00911(17) 0.0104(2) 0.00103(14) -0.0002(2) -0.0003(2)
Mn5 0.0102(7) 0.0154(7) 0.0080(7) 0.000 0.0014(5) 0.000
Sb11 0.0110(2) 0.01017(19) 0.0096(3) -0.0009(2) -0.0002(2) -0.00067(16)

loop_
_atom_type_symbol
_atom_type_description
_atom_type_scat_dispersion_real
_atom_type_scat_dispersion_imag
_atom_type_scat_source
Mn Mn 0.3368 0.7283 'International Tables Vol C Tables 4.2.6.8 and 6.1.1.4'
Sb Sb -0.5866 1.5461 'International Tables Vol C Tables 4.2.6.8 and 6.1.1.4'
Yb Yb -0.3850 5.5486 'International Tables Vol C Tables 4.2.6.8 and 6.1.1.4'

loop_
_geom_angle_atom_site_label_1
_geom_angle_atom_site_label_2
_geom_angle_atom_site_label_3
_geom_angle
_geom_angle_site_symmetry_1
_geom_angle_site_symmetry_3
Mn1 Sb1 Yb12 61.2(3) . 3_445
Mn1 Sb1 Yb2 124.69(3) . 4_546
Mn1 Sb1 Yb3 68.74(3) . .
Yb12 Sb1 Yb3 129.8(3) 3_445 .
Yb2 Sb1 Yb3 135.634(19) 4_546 .
Mn1 Sb1 Yb2 134.11(3) . 8_445
Yb2 Sb1 Yb2 101.025(18) 4_546 8_445
Yb3 Sb1 Yb2 76.133(11) . 8_445
Mn1 Sb1 Yb4 72.46(3) . 4_546
Yb2 Sb1 Yb4 68.109(15) 4_546 4_546
Yb3 Sb1 Yb4 79.737(13) . 4_546
Yb2 Sb1 Yb4 129.30(3) 8_445 4_546
Mn1 Sb1 Yb11 72.36(3) . 3_445
Yb2 Sb1 Yb11 67.23(2) 4_546 3_445
Yb3 Sb1 Yb11 140.906(16) . 3_445
Yb2 Sb1 Yb11 138.163(16) 8_445 3_445
Yb4 Sb1 Yb11 85.18(2) 4_546 3_445
Mn1 Sb1 Yb5 76.74(3) . 3_445
Yb2 Sb1 Yb5 143.049(16) 4_546 3_445
Yb3 Sb1 Yb5 77.694(13) . 3_445
Yb2 Sb1 Yb5 67.50(3) 8_445 3_445
Yb4 Sb1 Yb5 146.751(16) 4_546 3_445
Yb11 Sb1 Yb5 97.28(2) 3_445 3_445
Mn1 Sb1 Yb8 122.60(3) . 3_445
Yb2 Sb1 Yb8 70.398(18) 4_546 3_445
Yb3 Sb1 Yb8 143.497(17) . 3_445
Yb2 Sb1 Yb8 73.178(18) 8_445 3_445
Yb4 Sb1 Yb8 135.786(14) 4_546 3_445
Yb11 Sb1 Yb8 65.03(2) 3_445 3_445
Yb5 Sb1 Yb8 72.652(16) 3_445 3_445
Mn2 Sb2 Mn1 76.80(4) . .
Mn2 Sb2 Yb5 135.97(2) . 4_546
Mn1 Sb2 Yb5 80.96(3) . 4_546
Mn2 Sb2 Yb7 80.86(3) . 6_556
Mn1 Sb2 Yb7 134.81(2) . 6_556
Yb5 Sb2 Yb7 88.91(2) 4_546 6_556
Mn2 Sb2 Yb4 134.16(3) . 4_546
Mn1 Sb2 Yb4 72.40(3) . 4_546
Yb5 Sb2 Yb4 70.854(18) 4_546 4_546
Yb7 Sb2 Yb4 144.104(18) 6_556 4_546
Mn2 Sb2 Yb6 69.73(3) . .
Mn1 Sb2 Yb6 133.56(3) . .
Yb5 Sb2 Yb6 145.068(17) 4_546 .
Yb7 Sb2 Yb6 70.320(17) 6_556 .
Yb4 Sb2 Yb6 110.01(2) 4_546 .
Mn2 Sb2 Yb1 139.05(3) . .
Mn1 Sb2 Yb1 143.82(3) . .
Yb5 Sb2 Yb1 73.33(2) 4_546 .
Yb7 Sb2 Yb1 70.49(2) 6_556 .
Yb4 Sb2 Yb1 75.324(19) 4_546 .
Yb6 Sb2 Yb1 73.335(17) . .
Mn2 Sb2 Yb3 62.17(2) . .
Mn1 Sb2 Yb3 62.39(2) . .
Yb5 Sb2 Yb3 134.977(17) 4_546 .
Yb7 Sb2 Yb3 135.310(17) 6_556 .
Yb4 Sb2 Yb3 73.619(14) 4_546 .
Yb6 Sb2 Yb3 73.698(13) . .
Yb1 Sb2 Yb3 122.51(3) . .
Mn2 Sb2 Yb3 61.75(2) . 2_556
Mn1 Sb2 Yb3 61.987(19) . 2_556
Yb5 Sb2 Yb3 74.286(15) 4_546 2_556
Yb7 Sb2 Yb3 72.859(15) 6_556 2_556
Yb4 Sb2 Yb3 125.723(16) 4_546 2_556
Yb6 Sb2 Yb3 122.295(16) . 2_556
Yb1 Sb2 Yb3 130.79(2) . 2_556
Yb3 Sb2 Yb3 106.607(19) . 2_556
Mn3 Sb4 Mn4 58.79(4) . .
Mn3 Sb4 Yb1 125.52(3) . 4_556
Mn4 Sb4 Yb1 66.87(3) . 4_556
Mn3 Sb4 Yb10 77.68(3) . .
Mn4 Sb4 Yb10 73.20(3) . .
Yb1 Sb4 Yb10 83.977(13) 4_556 .
Mn3 Sb4 Yb9 93.14(3) . 6_556
Mn4 Sb4 Yb9 76.30(3) . 6_556
Yb1 Sb4 Yb9 77.046(13) 4_556 6_556
Yb10 Sb4 Yb9 148.526(17) . 6_556
Mn3 Sb4 Yb4 145.16(2) . .
Mn4 Sb4 Yb4 136.90(2) . .
Yb1 Sb4 Yb4 80.812(12) 4_556 .
Yb10 Sb4 Yb4 132.51(3) . .
Yb9 Sb4 Yb4 69.01(3) 6_556 .
Mn3 Sb4 Yb6 73.86(3) . .
Mn4 Sb4 Yb6 124.31(3) . .
Yb1 Sb4 Yb6 143.365(18) 4_556 .
Yb10 Sb4 Yb6 69.365(13) . .
Yb9 Sb4 Yb6 137.302(15) 6_556 .
Yb4 Sb4 Yb6 98.685(17) . .
Mn3 Sb4 Yb5 140.16(2) . .
Mn4 Sb4 Yb5 124.16(2) . .
Yb1 Sb4 Yb5 70.783(10) 4_556 .
Yb10 Sb4 Yb5 67.68(2) . .
Yb9 Sb4 Yb5 126.69(2) 6_556 .
Yb4 Sb4 Yb5 64.824(18) . .
Yb6 Sb4 Yb5 75.927(16) . .
Mn4 Sb5 Yb8 132.17(2) . 3_455
Mn4 Sb5 Yb9 79.34(3) . 5_556
Yb8 Sb5 Yb9 85.88(2) 3_455 5_556
Mn4 Sb5 Yb2 135.15(2) . 4_556
Yb8 Sb5 Yb2 77.232(18) 3_455 4_556
Yb9 Sb5 Yb2 143.587(17) 5_556 4_556
Mn4 Sb5 Yb3 139.00(3) . 5_556
Yb8 Sb5 Yb3 75.51(2) 3_455 5_556
Yb9 Sb5 Yb3 72.73(2) 5_556 5_556
Yb2 Sb5 Yb3 71.90(2) 4_556 5_556
Mn4 Sb5 Yb10 69.55(3) . .
Yb8 Sb5 Yb10 143.555(17) 3_455 .
Yb9 Sb5 Yb10 68.387(17) 5_556 .
Yb2 Sb5 Yb10 108.24(2) 4_556 .
Yb3 Sb5 Yb10 72.496(17) 5_556 .
Mn4 Sb5 Yb11 92.17(3) . 3_455
Yb8 Sb5 Yb11 70.79(2) 3_455 3_455
Yb9 Sb5 Yb11 139.599(19) 5_556 3_455
Yb2 Sb5 Yb11 63.440(19) 4_556 3_455
Yb3 Sb5 Yb11 128.414(15) 5_556 3_455
Yb10 Sb5 Yb11 144.710(18) . 3_455
Mn4 Sb5 Yb1 62.01(2) . 4_556
Yb8 Sb5 Yb1 139.598(17) 3_455 4_556
Yb9 Sb5 Yb1 133.126(17) 5_556 4_556
Yb2 Sb5 Yb1 74.216(14) 4_556 4_556
Yb3 Sb5 Yb1 120.39(3) 5_556 4_556
Yb10 Sb5 Yb1 73.659(13) . 4_556
Yb11 Sb5 Yb1 71.092(16) 3_455 4_556
Mn4 Sb5 Yb1 60.802(18) . 3_455
Yb8 Sb5 Yb1 71.363(16) 3_455 3_455
Yb9 Sb5 Yb1 71.312(15) 5_556 3_455
Yb2 Sb5 Yb1 130.223(16) 4_556 3_455
Yb3 Sb5 Yb1 132.09(2) 5_556 3_455
Yb10 Sb5 Yb1 120.064(16) . 3_455
Yb11 Sb5 Yb1 70.150(15) 3_455 3_455
Yb1 Sb5 Yb1 107.255(19) 4_556 3_455
Sb6 Sb6 Yb2 117.19(2) 7_547 .
Sb6 Sb6 Yb10 120.47(2) 7_547 4_546
Yb2 Sb6 Yb10 122.15(2) . 4_546
Sb6 Sb6 Yb7 65.26(2) 7_547 4_546
Yb2 Sb6 Yb7 136.099(19) . 4_546
Yb10 Sb6 Yb7 69.547(19) 4_546 4_546
Sb6 Sb6 Yb7 64.502(19) 7_547 6_556
Yb2 Sb6 Yb7 70.770(17) . 6_556
Yb10 Sb6 Yb7 140.938(17) 4_546 6_556
Yb7 Sb6 Yb7 129.76(2) 4_546 6_556
Sb6 Sb6 Yb1 119.49(3) 7_547 .
Yb2 Sb6 Yb1 77.794(16) . .
Yb10 Sb6 Yb1 78.554(18) 4_546 .
Yb7 Sb6 Yb1 142.571(16) 4_546 .
Yb7 Sb6 Yb1 68.13(2) 6_556 .
Sb6 Sb6 Yb5 66.917(19) 7_547 4_546
Yb2 Sb6 Yb5 142.042(17) . 4_546
Yb10 Sb6 Yb5 69.872(17) 4_546 4_546
Yb7 Sb6 Yb5 81.35(2) 4_546 4_546
Yb7 Sb6 Yb5 79.49(2) 6_556 4_546
Yb1 Sb6 Yb5 69.40(2) . 4_546
Sb6 Sb6 Yb3 122.23(2) 7_547 8_546
Yb2 Sb6 Yb3 72.170(13) . 8_546
Yb10 Sb6 Yb3 74.198(13) 4_546 8_546
Yb7 Sb6 Yb3 71.74(2) 4_546 8_546
Yb7 Sb6 Yb3 139.715(17) 6_556 8_546
Yb1 Sb6 Yb3 118.18(3) . 8_546
Yb5 Sb6 Yb3 140.792(17) 4_546 8_546
Sb6 Sb6 Yb5 64.80(2) 7_547 6_556
Yb2 Sb6 Yb5 66.126(19) . 6_556
Yb10 Sb6 Yb5 138.583(19) 4_546 6_556
Yb7 Sb6 Yb5 78.950(19) 4_546 6_556
Yb7 Sb6 Yb5 80.22(2) 6_556 6_556
Yb1 Sb6 Yb5 138.200(16) . 6_556
Yb5 Sb6 Yb5 131.715(19) 4_546 6_556
Yb3 Sb6 Yb5 70.770(19) 8_546 6_556
Sb7 Sb7 Yb4 118.21(2) 7_546 4_546
Sb7 Sb7 Yb6 119.88(2) 7_546 .
Yb4 Sb7 Yb6 121.85(2) 4_546 .
Sb7 Sb7 Yb9 65.151(19) 7_546 .
Yb4 Sb7 Yb9 139.653(17) 4_546 .
Yb6 Sb7 Yb9 71.567(16) . .
Sb7 Sb7 Yb9 63.71(2) 7_546 7_546
Yb4 Sb7 Yb9 69.668(19) 4_546 7_546
Yb6 Sb7 Yb9 137.725(19) . 7_546
Yb9 Sb7 Yb9 128.86(2) . 7_546
Sb7 Sb7 Yb8 65.91(2) 7_546 .
Yb4 Sb7 Yb8 137.818(19) 4_546 .
Yb6 Sb7 Yb8 68.626(19) . .
Yb9 Sb7 Yb8 82.01(2) . .
Yb9 Sb7 Yb8 77.705(19) 7_546 .
Sb7 Sb7 Yb8 64.995(18) 7_546 7_546
Yb4 Sb7 Yb8 69.860(17) 4_546 7_546
Yb6 Sb7 Yb8 140.741(17) . 7_546
Yb9 Sb7 Yb8 77.88(2) . 7_546
Yb9 Sb7 Yb8 81.07(2) 7_546 7_546
Yb8 Sb7 Yb8 130.90(2) . 7_546
Sb7 Sb7 Yb3 119.79(3) 7_546 .
Yb4 Sb7 Yb3 76.968(17) 4_546 .
Yb6 Sb7 Yb3 77.367(17) . .
Yb9 Sb7 Yb3 69.10(2) . .
Yb9 Sb7 Yb3 141.147(16) 7_546 .
Yb8 Sb7 Yb3 140.907(15) . .
Yb8 Sb7 Yb3 68.95(2) 7_546 .
Sb7 Sb7 Yb1 119.11(3) 7_546 .
Yb4 Sb7 Yb1 76.033(13) 4_546 .
Yb6 Sb7 Yb1 74.377(13) . .
Yb9 Sb7 Yb1 140.822(17) . .
Yb9 Sb7 Yb1 69.60(2) 7_546 .
Yb8 Sb7 Yb1 67.842(18) . .
Yb8 Sb7 Yb1 141.001(16) 7_546 .
Yb3 Sb7 Yb1 121.10(3) . .
Yb8 Sb8 Yb5 87.58(2) . .
Yb8 Sb8 Yb7 151.284(19) . .
Yb5 Sb8 Yb7 93.46(2) . .
Yb8 Sb8 Yb9 92.82(2) . .
Yb5 Sb8 Yb9 154.984(19) . .
Yb7 Sb8 Yb9 97.96(3) . .
Yb8 Sb8 Yb4 72.689(19) . 6
Yb5 Sb8 Yb4 132.798(18) . 6
Yb7 Sb8 Yb4 85.954(18) . 6
Yb9 Sb8 Yb4 70.467(18) . 6
Yb8 Sb8 Yb10 135.643(18) . .
Yb5 Sb8 Yb10 73.33(2) . .
Yb7 Sb8 Yb10 71.30(2) . .
Yb9 Sb8 Yb10 89.348(18) . .
Yb4 Sb8 Yb10 147.34(2) 6 .
Yb8 Sb8 Yb6 71.67(2) . .
Yb5 Sb8 Yb6 83.935(18) . .
Yb7 Sb8 Yb6 137.004(17) . .
Yb9 Sb8 Yb6 72.528(19) . .
Yb4 Sb8 Yb6 126.24(2) 6 .
Yb10 Sb8 Yb6 66.86(2) . .
Yb8 Sb8 Yb2 81.555(18) . 6
Yb5 Sb8 Yb2 69.44(2) . 6
Yb7 Sb8 Yb2 72.06(2) . 6
Yb9 Sb8 Yb2 135.362(17) . 6
Yb4 Sb8 Yb2 65.57(2) 6 6
Yb10 Sb8 Yb2 124.95(2) . 6
Yb6 Sb8 Yb2 142.90(2) . 6
Sb2 Mn1 Sb2 100.98(5) 2_556 .
Sb2 Mn1 Sb1 105.68(3) 2_556 .
Sb2 Mn1 Sb1 110.78(2) . .
Sb2 Mn1 Sb1 110.78(3) 2_556 2_556
Sb2 Mn1 Sb1 105.68(3) . 2_556
Sb1 Mn1 Sb1 121.16(5) . 2_556
Sb2 Mn1 Yb12 129.51(2) 2_556 3_445
Sb2 Mn1 Yb12 129.51(2) . 3_445
Sb1 Mn1 Yb12 60.58(3) . 3_445
Sb1 Mn1 Yb12 60.58(3) 2_556 3_445
Sb2 Mn1 Yb3 71.12(3) 2_556 .
Sb2 Mn1 Yb3 70.49(3) . .
Sb1 Mn1 Yb3 60.657(17) . .
Sb1 Mn1 Yb3 176.11(2) 2_556 .
Yb12 Mn1 Yb3 121.11(2) 3_445 .
Sb2 Mn1 Yb3 70.49(3) 2_556 2_556
Sb2 Mn1 Yb3 71.12(3) . 2_556
Sb1 Mn1 Yb3 176.11(2) . 2_556
Sb1 Mn1 Yb3 60.657(18) 2_556 2_556
Yb3 Mn1 Yb3 117.77(4) . 2_556
Sb2 Mn1 Yb4 60.360(15) 2_556 3_445
Sb2 Mn1 Yb4 142.95(3) . 3_445
Sb1 Mn1 Yb4 105.30(3) . 3_445
Sb1 Mn1 Yb4 60.12(2) 2_556 3_445
Yb3 Mn1 Yb4 123.32(2) . 3_445
Yb3 Mn1 Yb4 72.38(2) 2_556 3_445
Sb2 Mn1 Yb4 142.96(3) 2_556 4_546
Sb2 Mn1 Yb4 60.362(15) . 4_546
Sb1 Mn1 Yb4 60.12(2) . 4_546
Sb1 Mn1 Yb4 105.30(3) 2_556 4_546
Yb3 Mn1 Yb4 72.38(2) . 4_546
Yb3 Mn1 Yb4 123.32(2) 2_556 4_546
Yb4 Mn1 Yb4 152.39(4) 3_445 4_546
Sb2 Mn1 Yb11 129.51(2) 2_556 3_445
Sb2 Mn1 Yb11 129.51(2) . 3_445
Sb1 Mn1 Yb11 60.58(3) . 3_445
Sb1 Mn1 Yb11 60.58(3) 2_556 3_445
Yb3 Mn1 Yb11 121.11(2) . 3_445
Yb3 Mn1 Yb11 121.11(2) 2_556 3_445
Yb4 Mn1 Yb11 76.20(2) 3_445 3_445
Yb4 Mn1 Yb11 76.20(2) 4_546 3_445
Mn5 Mn2 Sb2 127.29(3) . .
Sb2 Mn2 Sb2 105.43(5) . 2_556
Sb2 Mn2 Mn3 127.29(3) . .
Sb2 Mn2 Mn3 127.29(3) 2_556 .
Sb2 Mn2 Sb3 110.24(3) . .
Sb2 Mn2 Sb3 105.59(3) 2_556 .
Mn3 Mn2 Sb3 59.51(3) . .
Sb2 Mn2 Sb3 105.59(3) . 2_556
Sb2 Mn2 Sb3 110.24(3) 2_556 2_556
Mn3 Mn2 Sb3 59.51(3) . 2_556
Sb3 Mn2 Sb3 119.01(6) . 2_556
Mn5 Mn2 Sb11 61.6(2) . .
Sb2 Mn2 Sb11 107.4(2) . .
Sb2 Mn2 Sb11 106.1(2) 2_556 .
Mn5 Mn2 Sb11 61.6(2) . 2_556
Sb2 Mn2 Sb11 106.1(2) . 2_556
Sb2 Mn2 Sb11 107.4(2) 2_556 2_556
Mn3 Mn2 Sb11 61.6(2) . 2_556
Sb3 Mn2 Sb11 121.1(2) . 2_556
Sb3 Mn2 Sb11 2.9(2) 2_556 2_556
Sb11 Mn2 Sb11 123.2(4) . 2_556
Sb2 Mn2 Yb3 72.67(3) . 2_556
Sb2 Mn2 Yb3 72.02(3) 2_556 2_556
Mn3 Mn2 Yb3 120.05(2) . 2_556
Sb3 Mn2 Yb3 176.793(17) . 2_556
Sb3 Mn2 Yb3 60.64(2) 2_556 2_556
Mn5 Mn2 Yb3 120.05(2) . .
Sb2 Mn2 Yb3 72.02(3) . .
Sb2 Mn2 Yb3 72.67(3) 2_556 .
Mn3 Mn2 Yb3 120.05(2) . .
Sb3 Mn2 Yb3 60.64(2) . .
Sb3 Mn2 Yb3 176.792(17) 2_556 .
Sb11 Mn2 Yb3 58.5(2) . .
Sb11 Mn2 Yb3 178.0(2) 2_556 .
Yb3 Mn2 Yb3 119.91(5) 2_556 .
Sb2 Mn2 Yb6 147.78(3) . 2_556
Sb2 Mn2 Yb6 64.293(16) 2_556 2_556
Mn3 Mn2 Yb6 70.11(2) . 2_556
Sb3 Mn2 Yb6 101.97(4) . 2_556
Sb3 Mn2 Yb6 56.44(3) 2_556 2_556
Yb3 Mn2 Yb6 75.12(2) 2_556 2_556
Yb3 Mn2 Yb6 126.69(2) . 2_556
Mn5 Mn2 Yb6 70.11(2) . .
Sb2 Mn2 Yb6 64.292(16) . .
Sb2 Mn2 Yb6 147.78(3) 2_556 .
Mn3 Mn2 Yb6 70.11(2) . .
Sb3 Mn2 Yb6 56.44(3) . .
Sb3 Mn2 Yb6 101.97(4) 2_556 .
Sb11 Mn2 Yb6 54.6(2) . .
Sb11 Mn2 Yb6 104.8(2) 2_556 .
Yb3 Mn2 Yb6 126.69(2) 2_556 .
Yb3 Mn2 Yb6 75.12(2) . .
Yb6 Mn2 Yb6 140.21(5) 2_556 .
Sb5 Mn4 Sb5 101.22(5) . 2_556
Sb5 Mn4 Mn3 129.39(2) . .
Sb5 Mn4 Mn3 129.39(2) 2_556 .
Sb5 Mn4 Sb4 107.24(3) . 2_556
Sb5 Mn4 Sb4 110.80(2) 2_556 2_556
Mn3 Mn4 Sb4 59.12(3) . 2_556
Sb5 Mn4 Sb4 110.80(2) . .
Sb5 Mn4 Sb4 107.23(3) 2_556 .
Mn3 Mn4 Sb4 59.12(3) . .
Sb4 Mn4 Sb4 118.24(5) 2_556 .
Sb5 Mn4 Yb1 70.91(3) . 4_556
Sb5 Mn4 Yb1 72.82(3) 2_556 4_556
Mn3 Mn4 Yb1 119.37(2) . 4_556
Sb4 Mn4 Yb1 176.31(2) 2_556 4_556
Sb4 Mn4 Yb1 60.365(17) . 4_556
Sb5 Mn4 Yb1 72.82(3) . 3_455
Sb5 Mn4 Yb1 70.91(3) 2_556 3_455
Mn3 Mn4 Yb1 119.37(2) . 3_455
Sb4 Mn4 Yb1 60.365(17) 2_556 3_455
Sb4 Mn4 Yb1 176.31(2) . 3_455
Yb1 Mn4 Yb1 121.26(4) 4_556 3_455
Sb5 Mn4 Yb10 147.65(3) . 2_556
Sb5 Mn4 Yb10 65.036(16) 2_556 2_556
Mn3 Mn4 Yb10 70.54(2) . 2_556
Sb4 Mn4 Yb10 57.35(2) 2_556 2_556
Sb4 Mn4 Yb10 101.39(3) . 2_556
Yb1 Mn4 Yb10 125.90(2) 4_556 2_556
Yb1 Mn4 Yb10 74.95(2) 3_455 2_556
Sb5 Mn4 Yb10 65.035(16) . .
Sb5 Mn4 Yb10 147.65(3) 2_556 .
Mn3 Mn4 Yb10 70.54(2) . .
Sb4 Mn4 Yb10 101.40(3) 2_556 .
Sb4 Mn4 Yb10 57.35(2) . .
Yb1 Mn4 Yb10 74.95(2) 4_556 .
Yb1 Mn4 Yb10 125.90(2) 3_455 .
Yb10 Mn4 Yb10 141.09(4) 2_556 .
Sb5 Mn4 Yb9 55.458(15) . 5_556
Sb5 Mn4 Yb9 136.98(3) 2_556 5_556
Mn3 Mn4 Yb9 82.57(2) . 5_556
Sb4 Mn4 Yb9 56.61(2) 2_556 5_556
Sb4 Mn4 Yb9 114.68(3) . 5_556
Yb1 Mn4 Yb9 120.36(2) 4_556 5_556
Yb1 Mn4 Yb9 67.75(2) 3_455 5_556
Yb10 Mn4 Yb9 113.55(2) 2_556 5_556
Yb10 Mn4 Yb9 60.947(16) . 5_556
Sb5 Mn4 Yb9 136.98(3) . 6_556
Sb5 Mn4 Yb9 55.457(15) 2_556 6_556
Mn3 Mn4 Yb9 82.57(2) . 6_556
Sb4 Mn4 Yb9 114.68(3) 2_556 6_556
Sb4 Mn4 Yb9 56.61(2) . 6_556
Yb1 Mn4 Yb9 67.75(2) 4_556 6_556
Yb1 Mn4 Yb9 120.36(2) 3_455 6_556
Yb10 Mn4 Yb9 60.947(16) 2_556 6_556
Yb10 Mn4 Yb9 113.55(2) . 6_556
Yb9 Mn4 Yb9 165.14(4) 5_556 6_556
Sb9 Yb1 Sb10 7.2(2) 2_656 2_656
Sb9 Yb1 Sb4 172.983(17) 2_656 4_546
Sb9 Yb1 Mn4 122.01(3) 2_656 3_545
Sb4 Yb1 Mn4 52.77(2) 4_546 3_545
Sb9 Yb1 Sb6 92.779(15) 2_656 .
Sb10 Yb1 Sb6 94.6(2) 2_656 .
Sb4 Yb1 Sb6 92.479(12) 4_546 .
Mn4 Yb1 Sb6 95.37(3) 3_545 .
Sb9 Yb1 Sb2 90.780(15) 2_656 .
Sb10 Yb1 Sb2 97.9(2) 2_656 .
Sb4 Yb1 Sb2 94.274(12) 4_546 .
Mn4 Yb1 Sb2 147.04(2) 3_545 .
Sb6 Yb1 Sb2 85.37(3) . .
Sb9 Yb1 Sb5 91.160(15) 2_656 4_546
Sb4 Yb1 Sb5 87.411(12) 4_546 4_546
Mn4 Yb1 Sb5 47.079(18) 3_545 4_546
Sb6 Yb1 Sb5 60.32(2) . 4_546
Sb2 Yb1 Sb5 145.685(16) . 4_546
Sb9 Yb1 Sb7 89.088(15) 2_656 .
Sb10 Yb1 Sb7 91.7(2) 2_656 .
Sb4 Yb1 Sb7 89.417(12) 4_546 .
Mn4 Yb1 Sb7 114.08(2) 3_545 .
Sb6 Yb1 Sb7 143.764(18) . .
Sb2 Yb1 Sb7 58.42(2) . .
Sb5 Yb1 Sb7 155.871(18) 4_546 .
Sb9 Yb1 Sb5 89.354(15) 2_656 3_545
Sb4 Yb1 Sb5 83.662(12) 4_546 3_545
Mn4 Yb1 Sb5 46.378(18) 3_545 3_545
Sb6 Yb1 Sb5 132.91(2) . 3_545
Sb2 Yb1 Sb5 141.669(19) . 3_545
Sb5 Yb1 Sb5 72.614(19) 4_546 3_545
Sb7 Yb1 Sb5 83.26(2) . 3_545
Sb9 Yb1 Yb7 57.373(15) 2_656 6_556
Sb4 Yb1 Yb7 129.631(13) 4_546 6_556
Mn4 Yb1 Yb7 148.741(15) 3_545 6_556
Sb6 Yb1 Yb7 55.146(19) . 6_556
Sb2 Yb1 Yb7 50.846(16) . 6_556
Sb5 Yb1 Yb7 103.288(17) 4_546 6_556
Sb7 Yb1 Yb7 97.125(19) . 6_556
Sb5 Yb1 Yb7 146.654(14) 3_545 6_556
Sb9 Yb1 Yb8 55.841(15) 2_656 .
Sb10 Yb1 Yb8 53.1(2) 2_656 .
Sb4 Yb1 Yb8 118.109(15) 4_546 .
Mn4 Yb1 Yb8 94.61(3) 3_545 .
Sb6 Yb1 Yb8 147.280(13) . .
Sb2 Yb1 Yb8 102.44(3) . .
Sb5 Yb1 Yb8 106.88(2) 4_546 .
Sb7 Yb1 Yb8 54.403(14) . .
Sb5 Yb1 Yb8 48.232(16) 3_545 .
Yb7 Yb1 Yb8 105.64(2) 6_556 .
Sb9 Yb1 Yb5 126.006(18) 2_656 4_546
Sb4 Yb1 Yb5 60.964(16) 4_546 4_546
Mn4 Yb1 Yb5 105.08(3) 3_545 4_546
Sb6 Yb1 Yb5 55.585(19) . 4_546
Sb2 Yb1 Yb5 49.168(16) . 4_546
Sb5 Yb1 Yb5 104.340(16) 4_546 4_546
Sb7 Yb1 Yb5 94.913(18) . 4_546
Sb5 Yb1 Yb5 144.619(14) 3_545 4_546
Yb7 Yb1 Yb5 68.72(2) 6_556 4_546
Yb8 Yb1 Yb5 148.698(16) . 4_546
Sb6 Yb2 Sb1 169.147(14) . 4_556
Sb6 Yb2 Sb1 100.554(15) . 8_546
Sb1 Yb2 Sb1 78.974(18) 4_556 8_546
Sb6 Yb2 Sb10 98.4(2) . 2_656
Sb1 Yb2 Sb10 81.7(2) 4_556 2_656
Sb1 Yb2 Sb10 160.7(2) 8_546 2_656
Sb6 Yb2 Sb9 94.654(19) . 2_656
Sb1 Yb2 Sb9 86.45(2) 4_556 2_656
Sb1 Yb2 Sb9 164.677(16) 8_546 2_656
Sb6 Yb2 Sb5 65.92(2) . 4_546
Sb1 Yb2 Sb5 103.30(2) 4_556 4_546
Sb1 Yb2 Sb5 97.021(18) 8_546 4_546
Sb9 Yb2 Sb5 90.86(2) 2_656 4_546
Sb6 Yb2 Sb8 89.793(19) . 6_556
Sb1 Yb2 Sb8 101.05(2) 4_556 6_556
Sb1 Yb2 Sb8 91.00(2) 8_546 6_556
Sb9 Yb2 Sb8 87.16(3) 2_656 6_556
Sb5 Yb2 Sb8 155.399(13) 4_546 6_556
Sb6 Yb2 Yb11 113.591(15) . .
Sb1 Yb2 Yb11 59.024(16) 4_556 .
Sb1 Yb2 Yb11 121.703(17) 8_546 .
Sb9 Yb2 Yb11 51.920(17) 2_656 .
Sb5 Yb2 Yb11 60.637(16) 4_546 .
Sb8 Yb2 Yb11 132.50(2) 6_556 .
Sb6 Yb2 Yb4 130.332(17) . .
Sb1 Yb2 Yb4 58.101(17) 4_556 .
Sb1 Yb2 Yb4 114.404(17) 8_546 .
Sb10 Yb2 Yb4 53.7(2) 2_656 .
Sb9 Yb2 Yb4 52.487(15) 2_656 .
Sb5 Yb2 Yb4 136.696(16) 4_546 .
Sb8 Yb2 Yb4 57.041(15) 6_556 .
Yb11 Yb2 Yb4 77.253(14) . .
Sb6 Yb2 Yb5 62.394(12) . 6_556
Sb1 Yb2 Yb5 124.486(17) 4_556 6_556
Sb1 Yb2 Yb5 58.118(16) 8_546 6_556
Sb9 Yb2 Yb5 129.652(19) 2_656 6_556
Sb5 Yb2 Yb5 114.521(18) 4_546 6_556
Sb8 Yb2 Yb5 51.648(19) 6_556 6_556
Yb11 Yb2 Yb5 175.124(12) . 6_556
Yb4 Yb2 Yb5 107.396(14) . 6_556
Sb6 Yb2 Yb12 124.7(3) . .
Sb1 Yb2 Yb12 48.8(2) 4_556 .
Sb1 Yb2 Yb12 118.58(10) 8_546 .
Sb10 Yb2 Yb12 45.1(2) 2_656 .
Sb5 Yb2 Yb12 71.6(3) 4_546 .
Sb8 Yb2 Yb12 124.2(2) 6_556 .
Yb4 Yb2 Yb12 67.5(2) . .
Yb5 Yb2 Yb12 172.8(3) 6_556 .
Sb6 Yb2 Yb7 57.932(11) . 6_556
Sb1 Yb2 Yb7 130.156(14) 4_556 6_556
Sb1 Yb2 Yb7 131.58(2) 8_546 6_556
Sb9 Yb2 Yb7 56.54(3) 2_656 6_556
Sb5 Yb2 Yb7 108.782(16) 4_546 6_556
Sb8 Yb2 Yb7 50.725(14) 6_556 6_556
Yb11 Yb2 Yb7 106.67(2) . 6_556
Yb4 Yb2 Yb7 72.433(16) . 6_556
Yb5 Yb2 Yb7 73.87(3) 6_556 6_556
Sb1 Yb3 Sb3 162.97(2) . .
Sb1 Yb3 Sb11 169.33(18) . .
Sb1 Yb3 Mn2 111.66(3) . .
Sb3 Yb3 Mn2 52.43(3) . .
Sb11 Yb3 Mn2 58.54(18) . .
Sb1 Yb3 Sb5 96.960(13) . 5_556
Sb3 Yb3 Sb5 98.909(18) . 5_556
Mn2 Yb3 Sb5 151.31(3) . 5_556
Sb1 Yb3 Mn1 50.60(2) . .
Sb3 Yb3 Mn1 113.50(3) . .
Sb11 Yb3 Mn1 119.69(18) . .
Mn2 Yb3 Mn1 61.16(3) . .
Sb5 Yb3 Mn1 147.52(2) 5_556 .
Sb1 Yb3 Sb7 95.963(12) . .
Sb3 Yb3 Sb7 91.346(17) . .
Sb11 Yb3 Sb7 89.1(2) . .
Mn2 Yb3 Sb7 93.04(3) . .
Sb5 Yb3 Sb7 85.73(3) 5_556 .
Mn1 Yb3 Sb7 95.21(3) . .
Sb1 Yb3 Sb6 93.316(12) . 8_445
Sb3 Yb3 Sb6 88.976(16) . 8_445
Mn2 Yb3 Sb6 113.23(2) . 8_445
Sb5 Yb3 Sb6 61.12(3) 5_556 8_445
Mn1 Yb3 Sb6 115.31(2) . 8_445
Sb7 Yb3 Sb6 146.434(16) . 8_445
Sb1 Yb3 Sb2 85.722(12) . .
Sb3 Yb3 Sb2 85.175(17) . .
Sb11 Yb3 Sb2 89.0(2) . .
Mn2 Yb3 Sb2 45.809(18) . .
Sb5 Yb3 Sb2 143.598(18) 5_556 .
Mn1 Yb3 Sb2 47.121(17) . .
Sb7 Yb3 Sb2 57.93(2) . .
Sb6 Yb3 Sb2 155.236(17) 8_445 .
Sb1 Yb3 Sb2 81.929(12) . 2_556
Sb3 Yb3 Sb2 81.691(17) . 2_556
Mn2 Yb3 Sb2 45.580(18) . 2_556
Sb5 Yb3 Sb2 143.007(19) 5_556 2_556
Mn1 Yb3 Sb2 46.893(18) . 2_556
Sb7 Yb3 Sb2 131.25(2) . 2_556
Sb6 Yb3 Sb2 81.97(2) 8_445 2_556
Sb2 Yb3 Sb2 73.384(19) . 2_556
Sb1 Yb3 Yb9 131.903(13) . .
Sb3 Yb3 Yb9 64.19(2) . .
Sb11 Yb3 Yb9 58.30(18) . .
Mn2 Yb3 Yb9 106.25(3) . .
Sb5 Yb3 Yb9 51.307(17) 5_556 .
Mn1 Yb3 Yb9 146.681(16) . .
Sb7 Yb3 Yb9 52.902(19) . .
Sb6 Yb3 Yb9 97.999(17) 8_445 .
Sb2 Yb3 Yb9 101.005(17) . .
Sb2 Yb3 Yb9 145.852(14) 2_556 .
Sb1 Yb3 Yb2 52.491(15) . 8_445
Sb3 Yb3 Yb2 136.175(19) . 8_445
Mn2 Yb3 Yb2 146.788(18) . 8_445
Sb5 Yb3 Yb2 53.463(16) 5_556 8_445
Mn1 Yb3 Yb2 98.28(3) . 8_445
Sb7 Yb3 Yb2 115.87(2) . 8_445
Sb6 Yb3 Yb2 49.142(15) 8_445 8_445
Sb2 Yb3 Yb2 137.987(14) . 8_445
Sb2 Yb3 Yb2 101.210(15) 2_556 8_445
Yb9 Yb3 Yb2 104.333(16) . 8_445
Sb9 Yb4 Sb10 7.2(2) 2_656 2_656
Sb9 Yb4 Sb7 170.832(17) 2_656 4_556
Sb9 Yb4 Sb4 75.299(19) 2_656 .
Sb10 Yb4 Sb4 81.3(2) 2_656 .
Sb7 Yb4 Sb4 95.542(16) 4_556 .
Sb9 Yb4 Sb1 87.39(2) 2_656 4_556
Sb7 Yb4 Sb1 101.707(18) 4_556 4_556
Sb4 Yb4 Sb1 162.049(14) . 4_556
Sb9 Yb4 Sb2 114.76(2) 2_656 4_556
Sb7 Yb4 Sb2 64.90(2) 4_556 4_556
Sb4 Yb4 Sb2 94.514(18) . 4_556
Sb1 Yb4 Sb2 88.392(19) 4_556 4_556
Sb9 Yb4 Sb8 91.15(2) 2_656 6_556
Sb7 Yb4 Sb8 88.756(19) 4_556 6_556
Sb4 Yb4 Sb8 87.24(2) . 6_556
Sb1 Yb4 Sb8 97.98(2) 4_556 6_556
Sb2 Yb4 Sb8 153.648(13) 4_556 6_556
Sb9 Yb4 Yb2 58.30(2) 2_656 .
Sb10 Yb4 Yb2 57.0(2) 2_656 .
Sb7 Yb4 Yb2 128.406(17) 4_556 .
Sb4 Yb4 Yb2 117.686(16) . .
Sb1 Yb4 Yb2 53.790(13) 4_556 .
Sb2 Yb4 Yb2 140.194(15) 4_556 .
Sb8 Yb4 Yb2 57.389(14) 6_556 .
Sb9 Yb4 Mn1 87.19(3) 2_656 3
Sb7 Yb4 Mn1 98.06(3) 4_556 3
Sb4 Yb4 Mn1 125.374(17) . 3
Sb1 Yb4 Mn1 47.425(16) 4_556 3
Sb2 Yb4 Mn1 47.24(2) 4_556 3
Sb8 Yb4 Mn1 145.40(2) 6_556 3
Yb2 Yb4 Mn1 93.33(2) . 3
Sb9 Yb4 Yb9 115.068(18) 2_656 6_556
Sb7 Yb4 Yb9 58.273(13) 4_556 6_556
Sb4 Yb4 Yb9 55.221(16) . 6_556
Sb1 Yb4 Yb9 139.890(16) 4_556 6_556
Sb2 Yb4 Yb9 108.867(18) 4_556 6_556
Sb8 Yb4 Yb9 51.692(19) 6_556 6_556
Yb2 Yb4 Yb9 108.697(14) . 6_556
Mn1 Yb4 Yb9 154.48(2) 3 6_556
Sb9 Yb4 Yb5 67.303(16) 2_656 .
Sb10 Yb4 Yb5 66.3(2) 2_656 .
Sb7 Yb4 Yb5 108.371(14) 4_556 .
Sb4 Yb4 Yb5 62.48(3) . .
Sb1 Yb4 Yb5 106.69(3) 4_556 .
Sb2 Yb4 Yb5 52.152(13) 4_556 .
Sb8 Yb4 Yb5 145.876(15) 6_556 .
Yb2 Yb4 Yb5 121.487(14) . .
Mn1 Yb4 Yb5 63.00(3) 3 .
Yb9 Yb4 Yb5 112.51(3) 6_556 .
Sb9 Yb4 Yb8 126.353(15) 2_656 6_556
Sb7 Yb4 Yb8 59.624(12) 4_556 6_556
Sb4 Yb4 Yb8 127.32(3) . 6_556
Sb1 Yb4 Yb8 67.19(3) 4_556 6_556
Sb2 Yb4 Yb8 110.977(15) 4_556 6_556
Sb8 Yb4 Yb8 50.356(15) 6_556 6_556
Yb2 Yb4 Yb8 68.802(15) . 6_556
Mn1 Yb4 Yb8 104.88(2) 3 6_556
Yb9 Yb4 Yb8 72.80(2) 6_556 6_556
Yb5 Yb4 Yb8 162.986(11) . 6_556
Sb8 Yb5 Sb2 176.637(15) . 4_556
Sb8 Yb5 Sb1 93.45(2) . 3
Sb2 Yb5 Sb1 87.12(2) 4_556 3
Sb8 Yb5 Sb6 86.70(2) . 4_556
Sb2 Yb5 Sb6 90.66(2) 4_556 4_556
Sb1 Yb5 Sb6 138.208(16) 3 4_556
Sb8 Yb5 Sb6 87.26(2) . 6
Sb2 Yb5 Sb6 89.43(2) 4_556 6
Sb1 Yb5 Sb6 89.94(3) 3 6
Sb6 Yb5 Sb6 48.287(19) 4_556 6
Sb8 Yb5 Yb2 58.914(14) . 6
Sb2 Yb5 Yb2 119.151(16) 4_556 6
Sb1 Yb5 Yb2 54.38(2) 3 6
Sb6 Yb5 Yb2 91.706(18) 4_556 6
Sb6 Yb5 Yb2 51.480(14) 6 6
Sb8 Yb5 Sb4 90.914(19) . .
Sb2 Yb5 Sb4 90.858(18) 4_556 .
Sb1 Yb5 Sb4 138.193(18) 3 .
Sb6 Yb5 Sb4 83.532(17) 4_556 .
Sb6 Yb5 Sb4 131.816(17) 6 .
Yb2 Yb5 Sb4 149.732(16) 6 .
Sb8 Yb5 Yb4 126.247(17) . .
Sb2 Yb5 Yb4 56.992(16) 4_556 .
Sb1 Yb5 Yb4 92.87(3) 3 .
Sb6 Yb5 Yb4 120.30(2) 4_556 .
Sb6 Yb5 Yb4 146.054(13) 6 .
Yb2 Yb5 Yb4 146.754(14) 6 .
Sb4 Yb5 Yb4 52.70(2) . .
Sb8 Yb5 Sb10 83.62(19) . 2_656
Sb2 Yb5 Sb10 99.70(19) 4_556 2_656
Sb1 Yb5 Sb10 71.12(17) 3 2_656
Sb6 Yb5 Sb10 149.77(17) 4_556 2_656
Sb6 Yb5 Sb10 158.35(18) 6 2_656
Yb2 Yb5 Sb10 107.35(18) 6 2_656
Sb4 Yb5 Sb10 68.11(17) . 2_656
Yb4 Yb5 Sb10 48.91(19) . 2_656
Sb8 Yb5 Sb9 82.09(2) . 2_656
Sb2 Yb5 Sb9 101.26(2) 4_556 2_656
Sb1 Yb5 Sb9 76.90(2) 3 2_656
Sb6 Yb5 Sb9 143.917(17) 4_556 2_656
Sb6 Yb5 Sb9 162.458(14) 6 2_656
Yb2 Yb5 Sb9 110.980(15) 6 2_656
Sb4 Yb5 Sb9 62.585(15) . 2_656
Yb4 Yb5 Sb9 47.941(12) . 2_656
Sb8 Yb5 Yb10 56.61(2) . .
Sb2 Yb5 Yb10 122.91(2) 4_556 .
Sb1 Yb5 Yb10 149.951(13) 3 .
Sb6 Yb5 Yb10 51.362(16) 4_556 .
Sb6 Yb5 Yb10 91.03(2) 6 .
Yb2 Yb5 Yb10 104.65(3) 6 .
Sb4 Yb5 Yb10 50.058(17) . .
Yb4 Yb5 Yb10 102.76(3) . .
Sb10 Yb5 Yb10 100.16(17) 2_656 .
Sb9 Yb5 Yb10 94.66(2) 2_656 .
Sb8 Yb5 Yb1 122.134(18) . 4_556
Sb2 Yb5 Yb1 57.501(16) 4_556 4_556
Sb1 Yb5 Yb1 144.331(17) 3 4_556
Sb6 Yb5 Yb1 55.013(14) 4_556 4_556
Sb6 Yb5 Yb1 93.79(2) 6 4_556
Yb2 Yb5 Yb1 144.771(14) 6 4_556
Sb4 Yb5 Yb1 48.253(15) . 4_556
Yb4 Yb5 Yb1 65.346(19) . 4_556
Sb9 Yb5 Yb1 103.68(2) 2_656 4_556
Yb10 Yb5 Yb1 65.522(17) . 4_556
Sb9 Yb6 Sb3 161.08(2) 2_656 .
Sb9 Yb6 Sb7 98.006(18) 2_656 .
Sb3 Yb6 Sb7 99.92(2) . .
Sb11 Yb6 Sb7 97.6(2) . .
Sb9 Yb6 Sb4 75.938(18) 2_656 .
Sb3 Yb6 Sb4 86.10(2) . .
Sb11 Yb6 Sb4 88.4(2) . .
Sb7 Yb6 Sb4 173.944(14) . .
Sb9 Yb6 Sb10 4.5(2) 2_656 2_656
Sb3 Yb6 Sb10 164.3(2) . 2_656
Sb7 Yb6 Sb10 95.7(2) . 2_656
Sb4 Yb6 Sb10 78.3(2) . 2_656
Sb9 Yb6 Sb8 91.31(2) 2_656 .
Sb3 Yb6 Sb8 95.65(3) . .
Sb11 Yb6 Sb8 89.36(19) . .
Sb7 Yb6 Sb8 86.86(2) . .
Sb4 Yb6 Sb8 93.184(19) . .
Sb10 Yb6 Sb8 87.3(2) 2_656 .
Sb11 Yb6 Mn5 51.60(18) . .
Sb7 Yb6 Mn5 121.5(3) . .
Sb4 Yb6 Mn5 62.6(3) . .
Sb10 Yb6 Mn5 123.2(2) 2_656 .
Sb8 Yb6 Mn5 131.5(2) . .
Sb9 Yb6 Sb2 92.78(2) 2_656 .
Sb3 Yb6 Sb2 89.92(2) . .
Sb11 Yb6 Sb2 94.39(19) . .
Sb7 Yb6 Sb2 63.23(2) . .
Sb4 Yb6 Sb2 116.54(2) . .
Sb10 Yb6 Sb2 95.2(2) 2_656 .
Sb8 Yb6 Sb2 150.095(13) . .
Mn5 Yb6 Sb2 70.6(3) . .
Sb9 Yb6 Mn2 121.068(19) 2_656 .
Sb3 Yb6 Mn2 50.99(2) . .
Sb11 Yb6 Mn2 57.21(19) . .
Sb7 Yb6 Mn2 95.85(3) . .
Sb4 Yb6 Mn2 87.46(3) . .
Sb10 Yb6 Mn2 125.3(2) 2_656 .
Sb8 Yb6 Mn2 146.55(2) . .
Mn5 Yb6 Mn2 26.8(3) . .
Sb2 Yb6 Mn2 45.98(2) . .
Sb9 Yb6 Mn3 113.53(2) 2_656 .
Sb3 Yb6 Mn3 47.87(2) . .
Sb7 Yb6 Mn3 138.01(2) . .
Sb4 Yb6 Mn3 46.74(2) . .
Sb8 Yb6 Mn3 117.89(3) . .
Sb2 Yb6 Mn3 87.32(3) . .
Mn2 Yb6 Mn3 44.54(3) . .
Sb9 Yb6 Yb10 113.730(19) 2_656 .
Sb3 Yb6 Yb10 57.466(18) . .
Sb11 Yb6 Yb10 54.5(2) . .
Sb7 Yb6 Yb10 130.208(17) . .
Sb4 Yb6 Yb10 53.856(17) . .
Sb10 Yb6 Yb10 113.0(2) 2_656 .
Sb8 Yb6 Yb10 56.561(14) . .
Mn5 Yb6 Yb10 76.0(3) . .
Sb2 Yb6 Yb10 144.622(14) . .
Mn2 Yb6 Yb10 98.86(2) . .
Mn3 Yb6 Yb10 61.33(2) . .
Sb8 Yb7 Sb2 178.489(14) . 6
Sb8 Yb7 Sb3 90.15(3) . 5_556
Sb2 Yb7 Sb3 88.36(3) 6 5_556
Sb8 Yb7 Sb6 88.38(2) . 4_556
Sb2 Yb7 Sb6 91.88(2) 6 4_556
Sb3 Yb7 Sb6 90.63(3) 5_556 4_556
Sb8 Yb7 Sb9 90.04(2) . 5_656
Sb2 Yb7 Sb9 90.75(2) 6 5_656
Sb3 Yb7 Sb9 130.84(2) 5_556 5_656
Sb6 Yb7 Sb9 138.512(19) 4_556 5_656
Sb8 Yb7 Sb6 89.65(2) . 6
Sb2 Yb7 Sb6 91.66(2) 6 6
Sb3 Yb7 Sb6 140.85(2) 5_556 6
Sb6 Yb7 Sb6 50.24(2) 4_556 6
Sb9 Yb7 Sb6 88.31(2) 5_656 6
Sb8 Yb7 Sb11 86.34(18) . 5_556
Sb2 Yb7 Sb11 92.18(18) 6 5_556
Sb3 Yb7 Sb11 5.35(17) 5_556 5_556
Sb6 Yb7 Sb11 86.76(18) 4_556 5_556
Sb9 Yb7 Sb11 134.49(18) 5_656 5_556
Sb6 Yb7 Sb11 136.93(18) 6 5_556
Sb8 Yb7 Sb10 88.74(19) . 5_656
Sb2 Yb7 Sb10 92.11(19) 6 5_656
Sb3 Yb7 Sb10 133.86(19) 5_556 5_656
Sb6 Yb7 Sb10 135.42(19) 4_556 5_656
Sb9 Yb7 Sb10 3.29(19) 5_656 5_656
Sb6 Yb7 Sb10 85.27(19) 6 5_656
Sb8 Yb7 Yb10 57.534(13) . .
Sb2 Yb7 Yb10 121.579(15) 6 .
Sb3 Yb7 Yb10 53.44(3) 5_556 .
Sb6 Yb7 Yb10 52.808(14) 4_556 .
Sb9 Yb7 Yb10 147.328(18) 5_656 .
Sb6 Yb7 Yb10 94.789(19) 6 .
Sb11 Yb7 Yb10 48.10(18) 5_556 .
Sb10 Yb7 Yb10 146.26(19) 5_656 .
Sb8 Yb7 Yb2 57.211(19) . 6
Sb2 Yb7 Yb2 124.26(2) 6 6
Sb3 Yb7 Yb2 147.224(18) 5_556 6
Sb6 Yb7 Yb2 91.23(2) 4_556 6
Sb9 Yb7 Yb2 54.31(2) 5_656 6
Sb6 Yb7 Yb2 51.299(16) 6 6
Yb10 Yb7 Yb2 103.76(2) . 6
Sb8 Yb7 Yb6 121.930(16) . 6
Sb2 Yb7 Yb6 57.855(15) 6 6
Sb3 Yb7 Yb6 90.66(3) 5_556 6
Sb6 Yb7 Yb6 149.656(12) 4_556 6
Sb9 Yb7 Yb6 49.41(2) 5_656 6
Sb6 Yb7 Yb6 121.94(2) 6 6
Yb10 Yb7 Yb6 142.881(15) . 6
Yb2 Yb7 Yb6 103.69(3) 6 6
Sb8 Yb7 Mn2 134.01(2) . 5_556
Sb2 Yb7 Mn2 44.51(2) 6 5_556
Sb3 Yb7 Mn2 47.31(2) 5_556 5_556
Sb6 Yb7 Mn2 105.76(3) 4_556 5_556
Sb9 Yb7 Mn2 104.87(2) 5_656 5_556
Sb6 Yb7 Mn2 133.10(3) 6 5_556
Yb10 Yb7 Mn2 96.61(2) . 5_556
Yb2 Yb7 Mn2 158.857(13) 6 5_556
Yb6 Yb7 Mn2 55.49(2) 6 5_556
Sb8 Yb8 Sb5 176.862(15) . 3_545
Sb8 Yb8 Sb10 93.6(2) . 2_656
Sb5 Yb8 Sb10 89.5(2) 3_545 2_656
Sb8 Yb8 Sb9 89.97(2) . 2_656
Sb5 Yb8 Sb9 93.16(3) 3_545 2_656
Sb8 Yb8 Sb7 86.59(2) . .
Sb5 Yb8 Sb7 93.70(2) 3_545 .
Sb10 Yb8 Sb7 91.9(2) 2_656 .
Sb9 Yb8 Sb7 86.49(3) 2_656 .
Sb8 Yb8 Sb7 86.92(2) . 7_546
Sb5 Yb8 Sb7 90.90(2) 3_545 7_546
Sb9 Yb8 Sb7 135.585(18) 2_656 7_546
Sb7 Yb8 Sb7 49.10(2) . 7_546
Sb8 Yb8 Yb6 57.585(14) . .
Sb5 Yb8 Yb6 124.851(15) 3_545 .
Sb10 Yb8 Yb6 56.1(2) 2_656 .
Sb9 Yb8 Yb6 49.79(2) 2_656 .
Sb7 Yb8 Yb6 52.144(13) . .
Sb7 Yb8 Yb6 93.00(2) 7_546 .
Sb8 Yb8 Sb1 85.86(2) . 3
Sb5 Yb8 Sb1 94.73(2) 3_545 3
Sb9 Yb8 Sb1 77.40(2) 2_656 3
Sb7 Yb8 Sb1 162.186(13) . 3
Sb7 Yb8 Sb1 146.206(16) 7_546 3
Yb6 Yb8 Sb1 110.502(14) . 3
Sb8 Yb8 Yb4 56.95(2) . 6
Sb5 Yb8 Yb4 119.91(2) 3_545 6
Sb9 Yb8 Yb4 146.919(16) 2_656 6
Sb7 Yb8 Yb4 90.43(2) . 6
Sb7 Yb8 Yb4 50.515(15) 7_546 6
Yb6 Yb8 Yb4 104.03(3) . 6
Sb1 Yb8 Yb4 98.89(2) 3 6
Sb8 Yb8 Yb11 122.95(2) . .
Sb5 Yb8 Yb11 59.465(19) 3_545 .
Sb9 Yb8 Yb11 49.115(18) 2_656 .
Sb7 Yb8 Yb11 121.017(18) . .
Sb7 Yb8 Yb11 149.671(13) 7_546 .
Yb6 Yb8 Yb11 98.90(2) . .
Sb1 Yb8 Yb11 52.094(13) 3 .
Yb4 Yb8 Yb11 148.356(15) 6 .
Sb8 Yb8 Yb1 122.13(2) . .
Sb5 Yb8 Yb1 60.41(2) 3_545 .
Sb10 Yb8 Yb1 49.8(2) 2_656 .
Sb9 Yb8 Yb1 48.473(17) 2_656 .
Sb7 Yb8 Yb1 57.75(2) . .
Sb7 Yb8 Yb1 97.751(18) 7_546 .
Yb6 Yb8 Yb1 64.56(2) . .
Sb1 Yb8 Yb1 113.97(2) 3 .
Yb4 Yb8 Yb1 147.134(12) 6 .
Yb11 Yb8 Yb1 63.440(16) . .
Sb8 Yb8 Yb3 121.476(17) . 7_546
Sb5 Yb8 Yb3 55.386(16) 3_545 7_546
Sb9 Yb8 Yb3 148.483(18) 2_656 7_546
Sb7 Yb8 Yb3 96.64(2) . 7_546
Sb7 Yb8 Yb3 56.084(15) 7_546 7_546
Yb6 Yb8 Yb3 147.950(14) . 7_546
Sb1 Yb8 Yb3 101.062(19) 3 7_546
Yb4 Yb8 Yb3 64.582(17) 6 7_546
Yb11 Yb8 Yb3 104.889(16) . 7_546
Yb1 Yb8 Yb3 107.742(19) . 7_546
Sb8 Yb9 Sb5 177.054(14) . 5_556
Sb8 Yb9 Sb4 91.85(2) . 6
Sb5 Yb9 Sb4 88.85(2) 5_556 6
Sb8 Yb9 Sb7 88.61(2) . .
Sb5 Yb9 Sb7 92.58(2) 5_556 .
Sb4 Yb9 Sb7 142.514(17) 6 .
Sb8 Yb9 Sb7 88.69(2) . 7_546
Sb5 Yb9 Sb7 94.16(2) 5_556 7_546
Sb4 Yb9 Sb7 91.39(3) 6 7_546
Sb7 Yb9 Sb7 51.14(2) . 7_546
Sb8 Yb9 Sb11 86.60(18) . .
Sb5 Yb9 Sb11 90.75(19) 5_556 .
Sb4 Yb9 Sb11 129.81(18) 6 .
Sb7 Yb9 Sb11 87.64(18) . .
Sb7 Yb9 Sb11 138.62(18) 7_546 .
Sb8 Yb9 Yb4 57.841(14) . 6
Sb5 Yb9 Yb4 124.711(15) 5_556 6
Sb4 Yb9 Yb4 55.77(2) 6 6
Sb7 Yb9 Yb4 94.12(2) . 6
Sb7 Yb9 Yb4 52.058(14) 7_546 6
Sb8 Yb9 Yb10 117.434(18) . 5_556
Sb5 Yb9 Yb10 59.681(16) 5_556 5_556
Sb4 Yb9 Yb10 91.18(3) 6 5_556
Sb7 Yb9 Yb10 121.51(2) . 5_556
Sb7 Yb9 Yb10 153.646(12) 7_546 5_556
Yb4 Yb9 Yb10 144.363(14) 6 5_556
Sb8 Yb9 Mn4 134.41(2) . 5_556
Sb5 Yb9 Mn4 45.20(2) 5_556 5_556
Sb4 Yb9 Mn4 47.088(19) 6 5_556
Sb7 Yb9 Mn4 135.05(3) . 5_556
Sb7 Yb9 Mn4 107.94(2) 7_546 5_556
Yb4 Yb9 Mn4 99.27(2) 6 5_556
Yb10 Yb9 Mn4 57.02(2) 5_556 5_556
Sb8 Yb9 Sb3 86.92(2) . .
Sb5 Yb9 Sb3 90.50(2) 5_556 .
Sb4 Yb9 Sb3 132.97(2) 6 .
Sb7 Yb9 Sb3 84.49(2) . .
Sb7 Yb9 Sb3 135.51(2) 7_546 .
Yb4 Yb9 Sb3 144.763(19) 6 .
Yb10 Yb9 Sb3 49.63(2) 5_556 .
Mn4 Yb9 Sb3 106.46(2) 5_556 .
Sb8 Yb9 Yb6 56.752(19) . .
Sb5 Yb9 Yb6 122.16(2) 5_556 .
Sb4 Yb9 Yb6 147.917(14) 6 .
Sb7 Yb9 Yb6 52.467(16) . .
Sb7 Yb9 Yb6 94.04(3) 7_546 .
Sb11 Yb9 Yb6 50.11(19) . .
Yb4 Yb9 Yb6 104.64(3) 6 .
Yb10 Yb9 Yb6 97.59(3) 5_556 .
Mn4 Yb9 Yb6 154.414(14) 5_556 .
Sb3 Yb9 Yb6 48.008(19) . .
Sb8 Yb9 Yb3 122.788(16) . .
Sb5 Yb9 Yb3 55.961(15) 5_556 .
Sb4 Yb9 Yb3 143.479(17) 6 .
Sb7 Yb9 Yb3 57.995(15) . .
Sb7 Yb9 Yb3 99.86(2) 7_546 .
Sb11 Yb9 Yb3 50.99(18) . .
Yb4 Yb9 Yb3 151.007(13) 6 .
Yb10 Yb9 Yb3 64.101(18) 5_556 .
Mn4 Yb9 Yb3 96.477(19) 5_556 .
Sb3 Yb9 Yb3 48.692(19) . .
Yb6 Yb9 Yb3 66.218(17) . .
Sb11 Yb10 Sb11 74.1(3) 5_556 .
Sb11 Yb10 Sb4 162.9(2) 5_556 .
Sb11 Yb10 Sb4 89.81(19) . .
Sb4 Yb10 Sb3 167.284(18) . 5_556
Sb4 Yb10 Sb6 97.057(18) . 4_556
Sb3 Yb10 Sb6 95.55(2) 5_556 4_556
Sb4 Yb10 Sb3 84.74(2) . .
Sb3 Yb10 Sb3 82.67(3) 5_556 .
Sb6 Yb10 Sb3 178.151(18) 4_556 .
Sb11 Yb10 Sb8 90.3(2) 5_556 .
Sb11 Yb10 Sb8 88.7(2) . .
Sb4 Yb10 Sb8 95.31(2) . .
Sb3 Yb10 Sb8 86.92(3) 5_556 .
Sb6 Yb10 Sb8 87.39(2) 4_556 .
Sb3 Yb10 Sb8 92.00(2) . .
Sb11 Yb10 Sb5 95.5(2) 5_556 .
Sb11 Yb10 Sb5 120.4(2) . .
Sb4 Yb10 Sb5 87.524(18) . .
Sb3 Yb10 Sb5 96.65(2) 5_556 .
Sb6 Yb10 Sb5 63.42(2) 4_556 .
Sb3 Yb10 Sb5 117.22(2) . .
Sb8 Yb10 Sb5 150.781(13) . .
Sb11 Yb10 Mn4 123.8(2) 5_556 .
Sb11 Yb10 Mn4 92.20(19) . .
Sb4 Yb10 Mn4 49.447(16) . .
Sb3 Yb10 Mn4 127.69(2) 5_556 .
Sb6 Yb10 Mn4 94.76(3) 4_556 .
Sb3 Yb10 Mn4 86.74(3) . .
Sb8 Yb10 Mn4 144.72(2) . .
Sb5 Yb10 Mn4 45.42(2) . .
Sb11 Yb10 Yb6 114.8(2) 5_556 .
Sb11 Yb10 Yb6 53.5(2) . .
Sb4 Yb10 Yb6 56.779(13) . .
Sb3 Yb10 Yb6 115.530(19) 5_556 .
Sb6 Yb10 Yb6 128.358(17) 4_556 .
Sb3 Yb10 Yb6 52.385(19) . .
Sb8 Yb10 Yb6 56.578(15) . .
Sb5 Yb10 Yb6 141.727(15) . .
Mn4 Yb10 Yb6 96.66(2) . .
Sb4 Yb10 Mn3 46.485(15) . .
Sb3 Yb10 Mn3 121.53(2) 5_556 .
Sb6 Yb10 Mn3 135.58(2) 4_556 .
Sb3 Yb10 Mn3 46.20(2) . .
Sb8 Yb10 Mn3 115.80(3) . .
Sb5 Yb10 Mn3 86.99(3) . .
Mn4 Yb10 Mn3 44.22(3) . .
Yb6 Yb10 Mn3 59.22(2) . .
Sb11 Yb10 Yb7 60.2(2) 5_556 .
Sb11 Yb10 Yb7 114.98(18) . .
Sb4 Yb10 Yb7 134.654(17) . .
Sb3 Yb10 Yb7 55.19(2) 5_556 .
Sb6 Yb10 Yb7 57.644(13) 4_556 .
Sb3 Yb10 Yb7 120.694(19) . .
Sb8 Yb10 Yb7 51.170(19) . .
Sb5 Yb10 Yb7 108.183(16) . .
Mn4 Yb10 Yb7 151.12(2) . .
Yb6 Yb10 Yb7 107.139(13) . .
Mn3 Yb10 Yb7 164.53(2) . .
Sb9 Yb11 Sb9 174.91(3) . 2_656
Sb9 Yb11 Sb1 89.10(3) . 4_556
Sb9 Yb11 Sb1 87.43(3) 2_656 4_556
Sb9 Yb11 Sb1 87.43(3) . 3
Sb9 Yb11 Sb1 89.10(3) 2_656 3
Sb1 Yb11 Sb1 94.12(2) 4_556 3
Sb9 Yb11 Sb5 92.18(2) . 3_545
Sb9 Yb11 Sb5 91.88(2) 2_656 3_545
Sb1 Yb11 Sb5 170.116(14) 4_556 3_545
Sb1 Yb11 Sb5 95.724(19) 3 3_545
Sb9 Yb11 Sb5 91.88(2) . 4_546
Sb9 Yb11 Sb5 92.18(2) 2_656 4_546
Sb1 Yb11 Sb5 95.724(19) 4_556 4_546
Sb1 Yb11 Sb5 170.116(14) 3 4_546
Sb5 Yb11 Sb5 74.44(2) 3_545 4_546
Sb9 Yb11 Yb2 58.84(3) . 2_656
Sb9 Yb11 Yb2 121.51(3) 2_656 2_656
Sb1 Yb11 Yb2 132.128(15) 4_556 2_656
Sb1 Yb11 Yb2 53.740(13) 3 2_656
Sb5 Yb11 Yb2 55.923(11) 3_545 2_656
Sb5 Yb11 Yb2 117.876(16) 4_546 2_656
Sb9 Yb11 Yb2 121.50(3) . .
Sb9 Yb11 Yb2 58.84(3) 2_656 .
Sb1 Yb11 Yb2 53.741(13) 4_556 .
Sb1 Yb11 Yb2 132.129(15) 3 .
Sb5 Yb11 Yb2 117.875(16) 3_545 .
Sb5 Yb11 Yb2 55.922(11) 4_546 .
Yb2 Yb11 Yb2 173.322(17) 2_656 .
Sb9 Yb11 Mn1 87.453(14) . 3
Sb9 Yb11 Mn1 87.455(14) 2_656 3
Sb1 Yb11 Mn1 47.062(12) 4_556 3
Sb1 Yb11 Mn1 47.062(12) 3 3
Sb5 Yb11 Mn1 142.779(11) 3_545 3
Sb5 Yb11 Mn1 142.779(11) 4_546 3
Yb2 Yb11 Mn1 93.339(8) 2_656 3
Yb2 Yb11 Mn1 93.339(8) . 3
Sb9 Yb11 Yb8 57.26(2) . 2_656
Sb9 Yb11 Yb8 123.91(2) 2_656 2_656
Sb1 Yb11 Yb8 62.877(15) 4_556 2_656
Sb1 Yb11 Yb8 135.884(14) 3 2_656
Sb5 Yb11 Yb8 109.874(18) 3_545 2_656
Sb5 Yb11 Yb8 49.740(11) 4_546 2_656
Yb2 Yb11 Yb8 113.266(16) 2_656 2_656
Yb2 Yb11 Yb8 65.328(16) . 2_656
Mn1 Yb11 Yb8 101.089(9) 3 2_656
Sb9 Yb11 Yb8 123.91(2) . .
Sb9 Yb11 Yb8 57.26(2) 2_656 .
Sb1 Yb11 Yb8 135.884(14) 4_556 .
Sb1 Yb11 Yb8 62.878(15) 3 .
Sb5 Yb11 Yb8 49.740(11) 3_545 .
Sb5 Yb11 Yb8 109.873(18) 4_546 .
Yb2 Yb11 Yb8 65.329(16) 2_656 .
Yb2 Yb11 Yb8 113.267(16) . .
Mn1 Yb11 Yb8 101.089(9) 3 .
Yb8 Yb11 Yb8 157.822(17) 2_656 .
Sb9 Yb11 Yb1 47.830(16) . 2_656
Sb9 Yb11 Yb1 137.260(19) 2_656 2_656
Sb1 Yb11 Yb1 120.56(2) 4_556 2_656
Sb1 Yb11 Yb1 117.34(2) 3 2_656
Sb5 Yb11 Yb1 54.85(2) 3_545 2_656
Sb5 Yb11 Yb1 56.246(19) 4_546 2_656
Yb2 Yb11 Yb1 64.894(17) 2_656 2_656
Yb2 Yb11 Yb1 109.97(2) . 2_656
Mn1 Yb11 Yb1 135.263(10) 3 2_656
Yb8 Yb11 Yb1 59.499(15) 2_656 2_656
Yb8 Yb11 Yb1 103.551(18) . 2_656
Yb6 Sb9 Yb11 145.33(2) 2_656 .
Yb6 Sb9 Yb1 85.415(18) 2_656 2_656
Yb11 Sb9 Yb1 84.755(18) . 2_656
Yb6 Sb9 Yb4 110.01(2) 2_656 2_656
Yb11 Sb9 Yb4 95.23(2) . 2_656
Yb1 Sb9 Yb4 148.60(2) 2_656 2_656
Yb6 Sb9 Yb2 141.41(3) 2_656 2_656
Yb11 Sb9 Yb2 69.24(3) . 2_656
Yb1 Sb9 Yb2 81.641(16) 2_656 2_656
Yb4 Sb9 Yb2 69.216(16) 2_656 2_656
Yb6 Sb9 Yb8 71.74(3) 2_656 2_656
Yb11 Sb9 Yb8 73.62(3) . 2_656
Yb1 Sb9 Yb8 75.685(15) 2_656 2_656
Yb4 Sb9 Yb8 134.47(2) 2_656 2_656
Yb2 Sb9 Yb8 137.82(2) 2_656 2_656
Yb6 Sb9 Yb7 72.33(2) 2_656 5_656
Yb11 Sb9 Yb7 135.08(3) . 5_656
Yb1 Sb9 Yb7 73.233(16) 2_656 5_656
Yb4 Sb9 Yb7 85.32(2) 2_656 5_656
Yb2 Sb9 Yb7 69.15(2) 2_656 5_656
Yb8 Sb9 Yb7 133.68(3) 2_656 5_656
Yb6 Sb9 Yb5 76.74(2) 2_656 2_656
Yb11 Sb9 Yb5 94.06(2) . 2_656
Yb1 Sb9 Yb5 146.64(2) 2_656 2_656
Yb4 Sb9 Yb5 64.76(2) 2_656 2_656
Yb2 Sb9 Yb5 129.04(2) 2_656 2_656
Yb8 Sb9 Yb5 72.056(17) 2_656 2_656
Yb7 Sb9 Yb5 125.51(2) 5_656 2_656
Mn2 Mn3 Mn4 180.0 . .
Mn2 Mn3 Sb4 117.91(3) . 2_556
Mn4 Mn3 Sb4 62.09(3) . 2_556
Mn2 Mn3 Sb4 117.91(3) . .
Mn4 Mn3 Sb4 62.09(3) . .
Sb4 Mn3 Sb4 124.19(6) 2_556 .
Mn2 Mn3 Sb3 62.95(3) . .
Mn4 Mn3 Sb3 117.05(3) . .
Sb4 Mn3 Sb3 101.67(3) 2_556 .
Sb4 Mn3 Sb3 102.92(3) . .
Mn2 Mn3 Sb3 62.95(3) . 2_556
Mn4 Mn3 Sb3 117.05(3) . 2_556
Sb4 Mn3 Sb3 102.92(3) 2_556 2_556
Sb4 Mn3 Sb3 101.67(3) . 2_556
Sb3 Mn3 Sb3 125.89(6) . 2_556
Mn2 Mn3 Yb6 65.35(2) . 2_556
Mn4 Mn3 Yb6 114.65(2) . 2_556
Sb4 Mn3 Yb6 59.404(17) 2_556 2_556
Sb4 Mn3 Yb6 154.073(13) . 2_556
Sb3 Mn3 Yb6 100.96(4) . 2_556
Sb3 Mn3 Yb6 55.29(3) 2_556 2_556
Mn2 Mn3 Yb6 65.35(2) . .
Mn4 Mn3 Yb6 114.65(2) . .
Sb4 Mn3 Yb6 154.073(13) 2_556 .
Sb4 Mn3 Yb6 59.404(17) . .
Sb3 Mn3 Yb6 55.29(3) . .
Sb3 Mn3 Yb6 100.96(4) 2_556 .
Yb6 Mn3 Yb6 130.70(4) 2_556 .
Mn2 Mn3 Yb10 114.77(2) . 2_556
Mn4 Mn3 Yb10 65.23(2) . 2_556
Sb4 Mn3 Yb10 55.84(3) 2_556 2_556
Sb4 Mn3 Yb10 99.75(4) . 2_556
Sb3 Mn3 Yb10 154.882(18) . 2_556
Sb3 Mn3 Yb10 58.38(2) 2_556 2_556
Yb6 Mn3 Yb10 59.454(19) 2_556 2_556
Yb6 Mn3 Yb10 149.053(15) . 2_556
Mn2 Mn3 Yb10 114.77(2) . .
Mn4 Mn3 Yb10 65.23(2) . .
Sb4 Mn3 Yb10 99.75(4) 2_556 .
Sb4 Mn3 Yb10 55.84(3) . .
Sb3 Mn3 Yb10 58.37(2) . .
Sb3 Mn3 Yb10 154.881(18) 2_556 .
Yb6 Mn3 Yb10 149.053(15) 2_556 .
Yb6 Mn3 Yb10 59.454(19) . .
Yb10 Mn3 Yb10 130.47(4) 2_556 .
Mn3 Sb3 Mn2 57.55(4) . .
Mn3 Sb3 Yb6 76.84(3) . .
Mn2 Sb3 Yb6 72.57(3) . .
Mn3 Sb3 Yb10 148.39(3) . 5_556
Mn2 Sb3 Yb10 137.72(3) . 5_556
Yb6 Sb3 Yb10 130.35(4) . 5_556
Mn3 Sb3 Yb3 124.37(4) . .
Mn2 Sb3 Yb3 66.93(3) . .
Yb6 Sb3 Yb3 84.248(19) . .
Yb10 Sb3 Yb3 79.558(19) 5_556 .
Mn3 Sb3 Yb7 92.11(4) . 5_556
Mn2 Sb3 Yb7 76.99(3) . 5_556
Yb6 Sb3 Yb7 148.94(3) . 5_556
Yb10 Sb3 Yb7 71.38(3) 5_556 5_556
Yb3 Sb3 Yb7 78.257(19) . 5_556
Mn3 Sb3 Yb10 75.42(3) . .
Mn2 Sb3 Yb10 124.95(4) . .
Yb6 Sb3 Yb10 70.149(19) . .
Yb10 Sb3 Yb10 97.33(3) 5_556 .
Yb3 Sb3 Yb10 143.57(3) . .
Yb7 Sb3 Yb10 135.56(2) 5_556 .
Mn3 Sb3 Yb9 140.13(3) . .
Mn2 Sb3 Yb9 119.70(3) . .
Yb6 Sb3 Yb9 66.01(2) . .
Yb10 Sb3 Yb9 64.42(2) 5_556 .
Yb3 Sb3 Yb9 67.119(15) . .
Yb7 Sb3 Yb9 127.32(3) 5_556 .
Yb10 Sb3 Yb9 78.73(2) . .
Sb1 Yb12 Sb1 116.4(7) 4_556 3
Sb1 Yb12 Mn1 58.2(3) 4_556 3
Sb1 Yb12 Mn1 58.2(3) 3 3
Sb1 Yb12 Yb2 147.8(3) 4_556 2_656
Sb1 Yb12 Yb2 55.17(2) 3 2_656
Mn1 Yb12 Yb2 105.1(3) 3 2_656
Sb10 Yb12 Yb2 114.6(4) . .
Sb10 Yb12 Yb2 58.1(3) 2_656 .
Sb1 Yb12 Yb2 55.17(2) 4_556 .
Sb1 Yb12 Yb2 147.8(3) 3 .
Mn1 Yb12 Yb2 105.1(3) 3 .
Yb2 Yb12 Yb2 149.8(6) 2_656 .
Sb1 Yb12 Yb8 63.22(5) 4_556 2_656
Sb1 Yb12 Yb8 147.12(16) 3 2_656
Mn1 Yb12 Yb8 111.7(3) 3 2_656
Yb2 Yb12 Yb8 106.0(2) 2_656 2_656
Yb2 Yb12 Yb8 62.08(11) . 2_656
Sb10 Yb12 Yb8 116.4(4) . .
Sb10 Yb12 Yb8 52.7(3) 2_656 .
Sb1 Yb12 Yb8 147.12(16) 4_556 .
Sb1 Yb12 Yb8 63.22(5) 3 .
Mn1 Yb12 Yb8 111.7(3) 3 .
Yb2 Yb12 Yb8 62.08(11) 2_656 .
Yb2 Yb12 Yb8 106.0(2) . .
Yb8 Yb12 Yb8 136.6(5) 2_656 .
Sb10 Yb12 Yb4 149.6(5) . .
Sb10 Yb12 Yb4 49.8(3) 2_656 .
Sb1 Yb12 Yb4 53.52(17) 4_556 .
Sb1 Yb12 Yb4 94.0(4) 3 .
Mn1 Yb12 Yb4 60.1(2) 3 .
Yb2 Yb12 Yb4 146.3(2) 2_656 .
Yb2 Yb12 Yb4 55.06(6) . .
Yb8 Yb12 Yb4 107.60(5) 2_656 .
Yb8 Yb12 Yb4 93.77(4) . .
Sb1 Yb12 Yb4 94.0(4) 4_556 2_656
Sb1 Yb12 Yb4 53.52(17) 3 2_656
Mn1 Yb12 Yb4 60.1(2) 3 2_656
Yb2 Yb12 Yb4 55.06(6) 2_656 2_656
Yb2 Yb12 Yb4 146.3(2) . 2_656
Yb8 Yb12 Yb4 93.76(4) 2_656 2_656
Yb8 Yb12 Yb4 107.60(5) . 2_656
Yb4 Yb12 Yb4 120.2(5) . 2_656
Yb1 Sb10 Yb4 143.2(4) 2_656 2_656
Yb1 Sb10 Yb8 77.1(3) 2_656 2_656
Yb4 Sb10 Yb8 138.4(4) 2_656 2_656
Yb1 Sb10 Yb2 81.8(3) 2_656 2_656
Yb4 Sb10 Yb2 69.4(3) 2_656 2_656
Yb8 Sb10 Yb2 147.2(4) 2_656 2_656
Yb1 Sb10 Yb6 79.8(3) 2_656 2_656
Yb4 Sb10 Yb6 101.7(3) 2_656 2_656
Yb8 Sb10 Yb6 69.9(2) 2_656 2_656
Yb2 Sb10 Yb6 130.5(4) 2_656 2_656
Yb1 Sb10 Yb7 68.1(2) 2_656 5_656
Yb4 Sb10 Yb7 79.2(3) 2_656 5_656
Yb8 Sb10 Yb7 126.4(4) 2_656 5_656
Yb2 Sb10 Yb7 65.6(2) 2_656 5_656
Yb6 Sb10 Yb7 64.9(2) 2_656 5_656
Yb1 Sb10 Yb5 146.0(4) 2_656 2_656
Yb4 Sb10 Yb5 64.8(2) 2_656 2_656
Yb8 Sb10 Yb5 73.9(2) 2_656 2_656
Yb2 Sb10 Yb5 131.9(4) 2_656 2_656
Yb6 Sb10 Yb5 74.0(2) 2_656 2_656
Yb7 Sb10 Yb5 117.3(3) 5_656 2_656
Mn2 Mn5 Sb11 88.3(4) . .
Mn2 Mn5 Sb11 88.3(4) . 2_556
Sb11 Mn5 Sb11 176.6(9) . 2_556
Mn2 Mn5 Yb6 83.1(3) . 2_556
Mn2 Mn5 Yb6 83.1(3) . .
Sb11 Mn5 Yb6 59.7(2) . .
Sb11 Mn5 Yb6 119.9(2) 2_556 .
Yb6 Mn5 Yb6 166.2(6) 2_556 .
Mn5 Sb11 Yb6 68.7(2) . .
Yb10 Sb11 Yb6 140.6(4) 5_556 .
Mn5 Sb11 Yb10 93.0(4) . .
Yb10 Sb11 Yb10 105.9(3) 5_556 .
Yb6 Sb11 Yb10 71.9(2) . .
Mn5 Sb11 Yb3 93.1(5) . .
Yb10 Sb11 Yb3 82.7(3) 5_556 .
Yb6 Sb11 Yb3 83.5(3) . .
Yb10 Sb11 Yb3 150.5(4) . .
Mn5 Sb11 Mn2 30.1(4) . .
Yb10 Sb11 Mn2 133.9(4) 5_556 .
Yb6 Sb11 Mn2 68.2(2) . .
Yb10 Sb11 Mn2 119.2(3) . .
Yb3 Sb11 Mn2 63.0(2) . .
Yb10 Sb11 Yb7 71.7(2) 5_556 5_556
Yb6 Sb11 Yb7 138.5(3) . 5_556
Yb10 Sb11 Yb7 134.2(4) . 5_556
Yb3 Sb11 Yb7 75.3(2) . 5_556
Mn2 Sb11 Yb7 70.4(2) . 5_556
Mn5 Sb11 Yb9 136.9(4) . .
Yb10 Sb11 Yb9 70.7(2) 5_556 .
Yb6 Sb11 Yb9 69.9(2) . .
Yb10 Sb11 Yb9 85.3(2) . .
Yb3 Sb11 Yb9 70.7(2) . .
Mn2 Sb11 Yb9 119.5(3) . .
Yb7 Sb11 Yb9 131.6(3) 5_556 .

loop_
_geom_bond_atom_site_label_1
_geom_bond_atom_site_label_2
_geom_bond_distance
_geom_bond_site_symmetry_2
Sb1 Mn1 2.7945(9) .
Sb1 Yb12 2.864(10) 3_445
Sb1 Yb2 3.1270(7) 4_546
Sb1 Yb3 3.1523(8) .
Sb1 Yb2 3.2007(10) 8_445
Sb1 Yb4 3.2904(9) 4_546
Sb1 Yb11 3.3249(7) 3_445
Sb1 Yb5 3.3431(8) 3_445
Sb1 Yb8 3.7506(7) 3_445
Sb2 Mn2 2.7026(10) .
Sb2 Mn1 2.7871(10) .
Sb2 Yb5 3.1070(7) 4_546
Sb2 Yb7 3.1441(7) 6_556
Sb2 Yb4 3.2996(7) 4_546
Sb2 Yb6 3.3864(7) .
Sb2 Yb1 3.4632(8) .
Sb2 Yb3 3.5851(12) .
Sb2 Yb3 3.6121(11) 2_556
Sb4 Mn3 2.7651(9) .
Sb4 Mn4 2.8472(9) .
Sb4 Yb1 3.1082(8) 4_556
Sb4 Yb10 3.1551(9) .
Sb4 Yb9 3.2457(8) 6_556
Sb4 Yb4 3.2672(10) .
Sb4 Yb6 3.2686(7) .
Sb4 Yb5 3.6423(11) .
Sb5 Mn4 2.7269(10) .
Sb5 Yb8 3.0870(7) 3_455
Sb5 Yb9 3.1656(7) 5_556
Sb5 Yb2 3.3113(7) 4_556
Sb5 Yb3 3.3609(8) 5_556
Sb5 Yb10 3.4709(7) .
Sb5 Yb11 3.4842(7) 3_455
Sb5 Yb1 3.5189(11) 4_556
Sb5 Yb1 3.5989(11) 3_455
Sb6 Sb6 2.8602(11) 7_547
Sb6 Yb2 3.1122(7) .
Sb6 Yb10 3.1672(7) 4_546
Sb6 Yb7 3.3585(7) 4_546
Sb6 Yb7 3.3794(8) 6_556
Sb6 Yb1 3.4430(8) .
Sb6 Yb5 3.4669(8) 4_546
Sb6 Yb3 3.5156(11) 8_546
Sb6 Yb5 3.5249(7) 6_556
Sb7 Sb7 2.8718(11) 7_546
Sb7 Yb4 3.1030(7) 4_546
Sb7 Yb6 3.1641(7) .
Sb7 Yb9 3.3066(8) .
Sb7 Yb9 3.3466(7) 7_546
Sb7 Yb8 3.4433(7) .
Sb7 Yb8 3.4685(8) 7_546
Sb7 Yb3 3.5155(9) .
Sb7 Yb1 3.5815(12) .
Sb8 Yb8 3.0444(7) .
Sb8 Yb5 3.0467(7) .
Sb8 Yb7 3.0637(7) .
Sb8 Yb9 3.0718(7) .
Sb8 Yb4 3.3141(8) 6
Sb8 Yb10 3.3182(8) .
Sb8 Yb6 3.3188(8) .
Sb8 Yb2 3.3271(8) 6
Mn1 Yb12 2.882(19) 3_445
Mn1 Yb3 3.3702(9) .
Mn1 Yb3 3.3702(9) 2_556
Mn1 Yb4 3.6186(10) 3_445
Mn1 Yb4 3.6186(10) 4_546
Mn1 Yb11 3.6377(15) 3_445
Mn2 Mn5 1.602(18) .
Mn2 Mn3 2.721(2) .
Mn2 Sb3 2.8715(12) .
Mn2 Sb3 2.8715(12) 2_556
Mn2 Sb11 3.191(10) .
Mn2 Sb11 3.191(10) 2_556
Mn2 Yb3 3.3333(9) 2_556
Mn2 Yb3 3.3333(9) .
Mn2 Yb6 3.5256(10) 2_556
Mn2 Yb6 3.5256(10) .
Mn4 Mn3 2.755(2) .
Mn4 Yb1 3.2884(9) 4_556
Mn4 Yb1 3.2884(9) 3_455
Mn4 Yb10 3.5872(10) 2_556
Mn4 Yb10 3.5873(10) .
Mn4 Yb9 3.7769(12) 5_556
Mn4 Yb9 3.7769(12) 6_556
Yb1 Sb9 3.0302(9) 2_656
Yb1 Sb10 3.074(12) 2_656
Yb1 Yb7 3.8217(9) 6_556
Yb1 Yb8 3.9219(7) .
Yb1 Yb5 3.9338(9) 4_546
Yb2 Sb10 3.223(12) 2_656
Yb2 Sb9 3.2726(11) 2_656
Yb2 Yb11 3.5759(10) .
Yb2 Yb4 3.5961(7) .
Yb2 Yb5 3.6374(10) 6_556
Yb2 Yb12 3.698(5) .
Yb2 Yb7 3.7654(9) 6_556
Yb3 Sb3 3.1577(10) .
Yb3 Sb11 3.189(11) .
Yb3 Yb9 3.8730(9) .
Yb4 Sb9 3.0511(8) 2_656
Yb4 Sb10 3.095(12) 2_656
Yb4 Yb9 3.6894(10) 6_556
Yb4 Yb5 3.7170(8) .
Yb4 Yb8 3.7746(9) 6_556
Yb5 Sb10 3.760(13) 2_656
Yb5 Sb9 3.7912(9) 2_656
Yb5 Yb10 3.8070(9) .
Yb6 Sb9 3.0012(11) 2_656
Yb6 Sb3 3.0794(11) .
Yb6 Sb11 3.093(11) .
Yb6 Sb10 3.298(12) 2_656
Yb6 Mn5 3.340(2) .
Yb6 Mn3 3.6476(10) .
Yb6 Yb10 3.6565(7) .
Yb7 Sb3 3.2273(10) 5_556
Yb7 Sb9 3.3615(11) 5_656
Yb7 Sb11 3.403(11) 5_556
Yb7 Sb10 3.691(11) 5_656
Yb7 Yb10 3.7251(10) .
Yb8 Sb10 3.218(12) 2_656
Yb8 Sb9 3.3493(9) 2_656
Yb8 Yb11 3.8201(11) .
Yb9 Sb11 3.491(10) .
Yb9 Yb10 3.7382(8) 5_556
Yb9 Sb3 3.7844(13) .
Yb10 Sb11 2.919(11) 5_556
Yb10 Sb11 3.133(11) .
Yb10 Sb3 3.1573(12) 5_556
Yb10 Sb3 3.2774(9) .
Yb10 Mn3 3.7251(10) .
Yb11 Sb9 3.0102(9) .
Yb11 Sb9 3.0102(9) 2_656
Mn3 Sb3 2.7783(11) .
Mn3 Sb3 2.7783(11) 2_556
Yb12 Sb10 2.692(12) .
Yb12 Sb10 2.692(12) 2_656
Mn5 Sb11 2.808(10) .
Mn5 Sb11 2.808(10) 2_556
